data_1555342
loop_
_publ_author_name
'Chen, Si'
'Li, Zong-Jun'
'Li, Shu-Hui'
'Gao, Xiang'

_publ_section_title
;
 Base-Promoted Consecutive Enolate Addition Reaction of [60]Fullerene with
 Ketones.
;
_journal_issue 21
_journal_name_full 'Organic letters'
_journal_page_first 5192
_journal_page_last 5195
_journal_paper_doi 10.1021/acs.orglett.5b02528
_journal_volume 17
_journal_year 2015
_chemical_formula_sum 'C80 H24 O'
_chemical_formula_weight 1000.99
_space_group_IT_number 14
_space_group_name_Hall '-P 2ybc'
_space_group_name_H-M_alt 'P 1 21/c 1'
_symmetry_cell_setting monoclinic
_symmetry_space_group_name_H-M 'P 1 21/c 1'
_atom_sites_solution_hydrogens geom
_atom_sites_solution_primary direct
_atom_sites_solution_secondary difmap
_audit_creation_method SHELXL-97
_cell_angle_alpha 90.00
_cell_angle_beta 107.460(6)
_cell_angle_gamma 90.00
_cell_formula_units_Z 4
_cell_length_a 14.9710(7)
_cell_length_b 17.4948(10)
_cell_length_c 16.7353(9)
_cell_measurement_temperature 104(2)
_cell_volume 4181.3(4)
_computing_structure_refinement 'SHELXL-97 (Sheldrick, 1997)'
_computing_structure_solution 'SHELXS-97 (Sheldrick, 1990)'
_diffrn_ambient_temperature 104(2)
_diffrn_measured_fraction_theta_full 0.998
_diffrn_measured_fraction_theta_max 0.998
_diffrn_measurement_device_type 'Bruker APEXII CCD area detector'
_diffrn_measurement_method 'phi and omega scans'
_diffrn_radiation_monochromator graphite
_diffrn_radiation_source 'fine-focus sealed tube'
_diffrn_radiation_type MoK\a
_diffrn_radiation_wavelength 0.71073
_diffrn_reflns_av_R_equivalents 0.0511
_diffrn_reflns_av_sigmaI/netI 0.0521
_diffrn_reflns_limit_h_max 18
_diffrn_reflns_limit_h_min -18
_diffrn_reflns_limit_k_max 21
_diffrn_reflns_limit_k_min -21
_diffrn_reflns_limit_l_max 20
_diffrn_reflns_limit_l_min -20
_diffrn_reflns_number 31466
_diffrn_reflns_theta_full 26.00
_diffrn_reflns_theta_max 26.00
_diffrn_reflns_theta_min 2.99
_exptl_absorpt_coefficient_mu 0.093
_exptl_absorpt_correction_T_max 0.9639
_exptl_absorpt_correction_T_min 0.9595
_exptl_crystal_colour black
_exptl_crystal_density_diffrn 1.590
_exptl_crystal_density_method 'not measured'
_exptl_crystal_description block
_exptl_crystal_F_000 2048
_exptl_crystal_size_max 0.45
_exptl_crystal_size_mid 0.45
_exptl_crystal_size_min 0.40
_refine_diff_density_max 0.212
_refine_diff_density_min -0.217
_refine_diff_density_rms 0.039
_refine_ls_extinction_method none
_refine_ls_goodness_of_fit_ref 1.052
_refine_ls_hydrogen_treatment mixed
_refine_ls_matrix_type full
_refine_ls_number_parameters 1161
_refine_ls_number_reflns 8217
_refine_ls_number_restraints 402
_refine_ls_restrained_S_all 1.028
_refine_ls_R_factor_all 0.0862
_refine_ls_R_factor_gt 0.0551
_refine_ls_shift/su_max 0.088
_refine_ls_shift/su_mean 0.002
_refine_ls_structure_factor_coef Fsqd
_refine_ls_weighting_details 'calc w=1/[\s^2^(Fo^2^)+(0.0349P)^2^+1.6529P] where P=(Fo^2^+2Fc^2^)/3'
_refine_ls_weighting_scheme calc
_refine_ls_wR_factor_gt 0.1044
_refine_ls_wR_factor_ref 0.1169
_reflns_number_gt 5899
_reflns_number_total 8217
_reflns_threshold_expression >2sigma(I)
_cod_data_source_file ol5b02528_si_002.cif
_cod_data_source_block exp_3393
_cod_depositor_comments
;
The following automatic conversions were performed:

data item '_symmetry_cell_setting' value 'Monoclinic' was changed to
'monoclinic' in accordance with the
/home/saulius/struct/COD-crude-data/automatic-downloads/DataCite-retrospective/ACS/depositions/lib/dictionaries/cif_core.dic
dictionary named 'cif_core.dic' version 2.4.2 last updated on
2011-04-26.

Automatic conversion script
Id: cif_fix_values 6909 2019-04-08 15:41:33Z antanas 
;
_cod_original_sg_symbol_H-M P21/c
_cod_database_code 1555342

loop_
_symmetry_equiv_pos_as_xyz
'x, y, z'
'-x, y+1/2, -z+1/2'
'-x, -y, -z'
'x, -y-1/2, z-1/2'

loop_
_atom_site_label
_atom_site_type_symbol
_atom_site_fract_x
_atom_site_fract_y
_atom_site_fract_z
_atom_site_U_iso_or_equiv
_atom_site_adp_type
_atom_site_occupancy
_atom_site_symmetry_multiplicity
_atom_site_calc_flag
_atom_site_refinement_flags
_atom_site_disorder_assembly
_atom_site_disorder_group
O1 O 0.47561(15) 0.34402(13) 0.36065(17) 0.0396(9) Uani 0.623(4) 1 d P A 1
O2 O 0.2118(3) 0.2567(2) 0.2265(3) 0.0387(14) Uani 0.377(4) 1 d P A 2
C1 C 0.24643(15) 0.31552(12) 0.55016(13) 0.0347(5) Uani 1 1 d . . .
C2 C 0.34155(14) 0.30368(12) 0.58402(13) 0.0329(5) Uani 1 1 d . . .
H2 H 0.3812 0.3458 0.6065 0.039 Uiso 1 1 calc R . .
C3 C 0.38005(14) 0.23190(12) 0.58578(13) 0.0319(5) Uani 1 1 d . . .
H3 H 0.4456 0.2247 0.6094 0.038 Uiso 1 1 calc R . .
C4 C 0.32275(14) 0.17038(12) 0.55297(13) 0.0338(5) Uani 1 1 d . . .
H4 H 0.3489 0.1207 0.5545 0.041 Uiso 1 1 calc R . .
C5 C 0.22813(15) 0.18104(13) 0.51821(14) 0.0403(6) Uani 1 1 d . . .
H5 H 0.1889 0.1390 0.4947 0.048 Uiso 1 1 calc R . .
C6 C 0.18991(15) 0.25316(14) 0.51745(15) 0.0420(6) Uani 1 1 d . . .
H6 H 0.1243 0.2601 0.4943 0.050 Uiso 1 1 calc R . .
C7 C 0.20480(19) 0.39345(14) 0.55169(16) 0.0544(7) Uani 1 1 d . . .
H7A H 0.2413 0.4198 0.6036 0.065 Uiso 1 1 calc R . .
H7B H 0.1401 0.3871 0.5546 0.065 Uiso 1 1 calc R . .
C9 C 0.42638(13) 0.29371(11) 0.36848(13) 0.0269(5) Uani 1 1 d . . .
H9A H 0.4394 0.3108 0.3167 0.032 Uiso 0.377(4) 1 calc PR A 2
H9B H 0.4601 0.3285 0.4143 0.032 Uiso 0.377(4) 1 calc PR A 2
C10 C 0.46402(14) 0.21335(11) 0.38929(14) 0.0324(5) Uani 1 1 d . A .
H10A H 0.4579 0.1981 0.4444 0.039 Uiso 1 1 calc R . .
H10B H 0.5313 0.2123 0.3933 0.039 Uiso 1 1 calc R . .
C11 C 0.41128(14) 0.15693(12) 0.32287(14) 0.0355(5) Uani 1 1 d . . .
H11A H 0.4328 0.1044 0.3408 0.043 Uiso 1 1 calc R A .
H11B H 0.4253 0.1676 0.2698 0.043 Uiso 1 1 calc R . .
C12 C 0.30617(14) 0.16207(11) 0.30816(15) 0.0374(5) Uani 1 1 d . A .
H12A H 0.2735 0.1282 0.2611 0.045 Uiso 1 1 calc R . .
H12B H 0.2911 0.1445 0.3589 0.045 Uiso 1 1 calc R . .
C13 C 0.27200(14) 0.24365(11) 0.28807(15) 0.0313(5) Uani 1 1 d . . .
H13A H 0.2039 0.2456 0.2805 0.038 Uiso 0.623(4) 1 calc PR A 1
H13B H 0.2821 0.2592 0.2345 0.038 Uiso 0.623(4) 1 calc PR A 1
C14 C 0.32159(12) 0.30027(10) 0.35614(13) 0.0243(4) Uani 1 1 d . A .
H14 H 0.3106 0.2829 0.4093 0.029 Uiso 1 1 calc R . .
C15 C 0.28230(12) 0.38338(10) 0.33897(12) 0.0229(4) Uani 1 1 d . . .
C16 C 0.33241(12) 0.44075(10) 0.40670(12) 0.0228(4) Uani 1 1 d . A .
C17 C 0.29660(14) 0.46806(11) 0.46708(12) 0.0290(5) Uani 1 1 d . . .
C18 C 0.20156(15) 0.44630(12) 0.47512(13) 0.0342(5) Uani 1 1 d . A .
C19 C 0.14239(13) 0.41546(11) 0.39116(14) 0.0295(5) Uani 1 1 d . . .
C20 C 0.17785(13) 0.38835(10) 0.32979(13) 0.0260(5) Uani 1 1 d . A .
C21 C 0.39630(12) 0.49340(11) 0.38473(13) 0.0255(4) Uani 1 1 d . . .
C22 C 0.4095(13) 0.5618(9) 0.4411(8) 0.0218(19) Uani 0.497(3) 1 d PU A 1
C23 C 0.3470(4) 0.5458(5) 0.4897(4) 0.0247(14) Uani 0.497(3) 1 d PU A 1
C24 C 0.15484(15) 0.52185(12) 0.48618(12) 0.0308(5) Uani 1 1 d . . .
C25 C 0.0642(12) 0.5211(6) 0.4321(9) 0.030(2) Uani 0.497(3) 1 d PU A 1
C26 C 0.0550(6) 0.4565(4) 0.3773(4) 0.0286(15) Uani 0.497(3) 1 d PU A 1
C27 C 0.11618(14) 0.39727(11) 0.24559(14) 0.0285(5) Uani 1 1 d . . .
C28 C 0.1784(5) 0.4108(4) 0.1972(5) 0.0241(15) Uani 0.497(3) 1 d PU A 1
C29 C 0.2732(5) 0.4117(5) 0.2507(7) 0.0251(17) Uani 0.497(3) 1 d PU A 1
C30 C 0.3358(3) 0.4635(3) 0.2345(3) 0.0238(10) Uani 0.497(3) 1 d PU A 1
C31 C 0.4012(6) 0.5059(5) 0.3028(7) 0.0237(16) Uani 0.497(3) 1 d PU A 1
C32 C 0.4100(5) 0.5824(5) 0.2730(5) 0.0280(15) Uani 0.497(3) 1 d PU A 1
C33 C 0.3517(4) 0.5879(4) 0.1876(4) 0.0282(13) Uani 0.497(3) 1 d PU A 1
C34 C 0.3066(6) 0.5152(4) 0.1639(4) 0.0279(14) Uani 0.497(3) 1 d PU A 1
C35 C 0.2146(6) 0.5112(4) 0.1107(5) 0.0252(14) Uani 0.497(3) 1 d PU A 1
C36 C 0.1503(4) 0.4581(3) 0.1276(3) 0.0277(11) Uani 0.497(3) 1 d PU A 1
C37 C 0.0577(6) 0.4948(5) 0.1062(6) 0.0312(16) Uani 0.497(3) 1 d PU A 1
C38 C 0.0669(3) 0.5710(3) 0.0776(2) 0.0330(12) Uani 0.497(3) 1 d PU A 1
C39 C 0.1657(7) 0.5810(6) 0.0795(7) 0.0337(18) Uani 0.497(3) 1 d PU A 1
C40 C 0.0002(5) 0.4810(4) 0.1561(5) 0.0339(15) Uani 0.497(3) 1 d PU A 1
C41 C 0.0321(16) 0.4309(10) 0.2286(7) 0.030(2) Uani 0.497(3) 1 d PU A 1
C42 C -0.0022(3) 0.4618(3) 0.2944(4) 0.0294(11) Uani 0.497(3) 1 d PU A 1
C43 C -0.0523(5) 0.5329(5) 0.2647(6) 0.0332(15) Uani 0.497(3) 1 d PU A 1
C44 C -0.0508(3) 0.5434(3) 0.1783(4) 0.0329(13) Uani 0.497(3) 1 d PU A 1
C45 C -0.0450(5) 0.5946(5) 0.3180(6) 0.0338(17) Uani 0.497(3) 1 d PU A 1
C46 C 0.0142(4) 0.5886(4) 0.4042(4) 0.0312(13) Uani 0.497(3) 1 d PU A 1
C47 C 0.0583(6) 0.6614(4) 0.4277(5) 0.0327(16) Uani 0.497(3) 1 d PU A 1
C48 C 0.0286(4) 0.7132(3) 0.3562(4) 0.0337(12) Uani 0.497(3) 1 d PU A 1
C49 C -0.0355(8) 0.6709(5) 0.2878(9) 0.034(2) Uani 0.497(3) 1 d PU A 1
C50 C 0.1507(6) 0.6644(4) 0.4785(6) 0.0321(17) Uani 0.497(3) 1 d PU A 1
C51 C 0.1995(7) 0.5951(6) 0.5086(8) 0.0311(18) Uani 0.497(3) 1 d PU A 1
C52 C 0.2992(3) 0.6050(3) 0.5112(2) 0.0294(11) Uani 0.497(3) 1 d PU A 1
C53 C 0.3079(7) 0.6817(5) 0.4828(6) 0.0333(17) Uani 0.497(3) 1 d PU A 1
C54 C 0.2162(5) 0.7178(4) 0.4622(4) 0.0331(12) Uani 0.497(3) 1 d PU A 1
C55 C 0.4173(4) 0.6337(4) 0.4122(4) 0.0285(13) Uani 0.497(3) 1 d PU A 1
C56 C 0.4178(5) 0.6445(4) 0.3251(5) 0.0308(15) Uani 0.497(3) 1 d PU A 1
C57 C 0.3682(3) 0.7143(3) 0.2960(4) 0.0317(12) Uani 0.497(3) 1 d PU A 1
C58 C 0.337(2) 0.7466(13) 0.3617(8) 0.035(3) Uani 0.497(3) 1 d PU A 1
C59 C 0.3657(5) 0.6957(4) 0.4338(5) 0.0311(15) Uani 0.497(3) 1 d PU A 1
C60 C 0.3115(6) 0.7197(4) 0.2123(4) 0.0336(16) Uani 0.497(3) 1 d PU A 1
C61 C 0.3034(18) 0.6550(6) 0.1563(11) 0.033(2) Uani 0.497(3) 1 d PU A 1
C62 C 0.20913(16) 0.65446(13) 0.10538(14) 0.0376(6) Uani 1 1 d . . .
C63 C 0.16429(17) 0.71885(13) 0.13088(16) 0.0446(6) Uani 1 1 d . A .
C64 C 0.22267(16) 0.75950(12) 0.19973(17) 0.0423(6) Uani 1 1 d . . .
C65 C 0.0185(6) 0.6304(6) 0.0981(7) 0.0330(18) Uani 0.497(3) 1 d PU A 1
C66 C -0.0449(10) 0.6165(8) 0.1489(6) 0.032(2) Uani 0.497(3) 1 d PU A 1
C67 C -0.03359(13) 0.68403(13) 0.20736(14) 0.0343(5) Uani 1 1 d . . .
C68 C 0.03209(14) 0.73554(12) 0.18700(14) 0.0350(5) Uani 1 1 d . A .
C69 C 0.06916(16) 0.70703(13) 0.12414(14) 0.0382(5) Uani 1 1 d . . .
C70 C 0.09059(15) 0.77543(11) 0.25669(15) 0.0359(5) Uani 1 1 d . . .
C71 C 0.0916(6) 0.7642(6) 0.3393(8) 0.036(2) Uani 0.497(3) 1 d PU A 1
C72 C 0.1879(6) 0.7659(6) 0.3947(6) 0.0342(18) Uani 0.497(3) 1 d PU A 1
C73 C 0.24876(16) 0.78047(11) 0.34725(16) 0.0400(6) Uani 1 1 d . . .
C74 C 0.18616(16) 0.78766(11) 0.26335(17) 0.0441(6) Uani 1 1 d . A .
C82 C 0.0428(5) 0.6246(5) 0.4289(5) 0.0336(16) Uani 0.503(3) 1 d PU A 2
C83 C -0.0243(4) 0.6334(4) 0.3471(4) 0.0325(13) Uani 0.503(3) 1 d PU A 2
C84 C -0.0475(5) 0.5589(5) 0.3093(6) 0.0324(16) Uani 0.503(3) 1 d PU A 2
C85 C 0.0067(3) 0.5023(3) 0.3693(3) 0.0328(12) Uani 0.503(3) 1 d PU A 2
C86 C 0.0623(13) 0.5438(6) 0.4435(9) 0.031(2) Uani 0.503(3) 1 d PU A 2
C87 C 0.0446(6) 0.4404(4) 0.3407(5) 0.0299(15) Uani 0.503(3) 1 d PU A 2
C88 C 0.0272(15) 0.4303(10) 0.2521(8) 0.030(2) Uani 0.503(3) 1 d PU A 2
C89 C -0.0235(3) 0.4822(3) 0.1938(4) 0.0353(13) Uani 0.503(3) 1 d PU A 2
C90 C -0.0619(5) 0.5480(4) 0.2240(6) 0.0363(16) Uani 0.503(3) 1 d PU A 2
C91 C -0.0523(10) 0.6142(8) 0.1751(6) 0.036(2) Uani 0.503(3) 1 d PU A 2
C92 C -0.0112(4) 0.5879(3) 0.1113(3) 0.0360(12) Uani 0.503(3) 1 d PU A 2
C93 C 0.0081(6) 0.5063(4) 0.1250(5) 0.0369(15) Uani 0.503(3) 1 d PU A 2
C94 C 0.0904(6) 0.4764(5) 0.1164(6) 0.0338(17) Uani 0.503(3) 1 d PU A 2
C95 C 0.1552(5) 0.5242(3) 0.0920(3) 0.0338(12) Uani 0.503(3) 1 d PU A 2
C96 C 0.1384(6) 0.6016(5) 0.0787(7) 0.0346(19) Uani 0.503(3) 1 d PU A 2
C97 C 0.0521(6) 0.6355(6) 0.0897(7) 0.038(2) Uani 0.503(3) 1 d PU A 2
C98 C 0.1420(5) 0.4194(5) 0.1752(6) 0.0314(17) Uani 0.503(3) 1 d PU A 2
C99 C 0.2422(4) 0.4351(2) 0.1878(3) 0.0293(11) Uani 0.503(3) 1 d PU A 2
C100 C 0.2512(7) 0.4997(4) 0.1377(5) 0.0321(16) Uani 0.503(3) 1 d PU A 2
C101 C 0.3216(6) 0.5535(5) 0.1652(5) 0.0356(17) Uani 0.503(3) 1 d PU A 2
C102 C 0.3885(4) 0.5440(4) 0.2476(4) 0.0326(13) Uani 0.503(3) 1 d PU A 2
C103 C 0.3787(6) 0.4815(5) 0.2964(7) 0.0280(18) Uani 0.503(3) 1 d PU A 2
C104 C 0.3082(5) 0.4243(5) 0.2643(6) 0.0240(16) Uani 0.503(3) 1 d PU A 2
C105 C 0.3020(18) 0.6332(6) 0.1522(12) 0.040(3) Uani 0.503(3) 1 d PU A 2
C106 C 0.3567(3) 0.6740(3) 0.2247(4) 0.0406(13) Uani 0.503(3) 1 d PU A 2
C107 C 0.4098(5) 0.6187(5) 0.2835(6) 0.0352(17) Uani 0.503(3) 1 d PU A 2
C108 C 0.4240(4) 0.6294(4) 0.3685(6) 0.0351(16) Uani 0.503(3) 1 d PU A 2
C109 C 0.3858(4) 0.6941(4) 0.3994(5) 0.0388(16) Uani 0.503(3) 1 d PU A 2
C110 C 0.332(2) 0.7474(13) 0.3405(9) 0.043(3) Uani 0.503(3) 1 d PU A 2
C111 C 0.3205(6) 0.7371(4) 0.2532(6) 0.0420(17) Uani 0.503(3) 1 d PU A 2
C112 C 0.4157(13) 0.5611(11) 0.4193(9) 0.033(2) Uani 0.503(3) 1 d PU A 2
C113 C 0.3742(4) 0.5892(3) 0.4820(3) 0.0339(12) Uani 0.503(3) 1 d PU A 2
C114 C 0.3542(6) 0.6703(4) 0.4690(5) 0.0395(16) Uani 0.503(3) 1 d PU A 2
C115 C 0.2732(7) 0.7005(5) 0.4795(6) 0.0383(19) Uani 0.503(3) 1 d PU A 2
C116 C 0.2075(5) 0.6524(4) 0.5026(3) 0.0338(12) Uani 0.503(3) 1 d PU A 2
C117 C 0.2242(7) 0.5744(6) 0.5136(8) 0.0318(19) Uani 0.503(3) 1 d PU A 2
C118 C 0.3117(5) 0.5415(4) 0.5030(4) 0.0294(15) Uani 0.503(3) 1 d PU A 2
C119 C 0.2202(6) 0.7579(6) 0.4203(7) 0.039(2) Uani 0.503(3) 1 d PU A 2
C120 C 0.1214(4) 0.7426(3) 0.4081(3) 0.0367(12) Uani 0.503(3) 1 d PU A 2
C121 C 0.1128(7) 0.6774(5) 0.4590(6) 0.0348(17) Uani 0.503(3) 1 d PU A 2
C122 C 0.0569(6) 0.7514(6) 0.3297(7) 0.0319(19) Uani 0.503(3) 1 d PU A 2
C123 C -0.0175(8) 0.6957(5) 0.2990(9) 0.034(2) Uani 0.503(3) 1 d PU A 2
C75 C 0.3538(2) 0.55273(18) 0.88631(18) 0.0312(11) Uani 0.523(4) 1 d PGU B 1
C76 C 0.28339(16) 0.53945(18) 0.8118(2) 0.041(2) Uani 0.523(4) 1 d PGU B 1
H76 H 0.2225 0.5252 0.8128 0.049 Uiso 0.523(4) 1 calc PR B 1
C77 C 0.3020(2) 0.5470(2) 0.73564(18) 0.0386(12) Uani 0.523(4) 1 d PGU B 1
H77 H 0.2539 0.5380 0.6847 0.046 Uiso 0.523(4) 1 calc PR B 1
C78 C 0.3911(2) 0.5679(2) 0.73406(17) 0.0373(18) Uani 0.523(4) 1 d PGU B 1
H78 H 0.4038 0.5731 0.6820 0.045 Uiso 0.523(4) 1 calc PR B 1
C79 C 0.46147(17) 0.58119(19) 0.8086(2) 0.0300(10) Uani 0.523(4) 1 d PGU B 1
H79 H 0.5223 0.5954 0.8075 0.036 Uiso 0.523(4) 1 calc PR B 1
C80 C 0.44283(19) 0.57360(18) 0.88473(17) 0.0273(13) Uani 0.523(4) 1 d PGU B 1
H80 H 0.4909 0.5827 0.9357 0.033 Uiso 0.523(4) 1 calc PR B 1
C81 C 0.3320(5) 0.5484(4) 0.9680(4) 0.0561(19) Uani 0.523(4) 1 d PU B 1
H81A H 0.2998 0.5952 0.9760 0.084 Uiso 0.523(4) 1 calc PR B 1
H81B H 0.3904 0.5430 1.0139 0.084 Uiso 0.523(4) 1 calc PR B 1
H81C H 0.2917 0.5042 0.9674 0.084 Uiso 0.523(4) 1 calc PR B 1
C124 C 0.3615(5) 0.5530(5) 0.7136(4) 0.0473(19) Uani 0.477(4) 1 d PU B 2
H12C H 0.3832 0.5038 0.6984 0.071 Uiso 0.477(4) 1 calc PR B 2
H12D H 0.4008 0.5941 0.7029 0.071 Uiso 0.477(4) 1 calc PR B 2
H12E H 0.2964 0.5615 0.6800 0.071 Uiso 0.477(4) 1 calc PR B 2
C125 C 0.3678(2) 0.5524(2) 0.80334(18) 0.0297(12) Uani 0.477(4) 1 d PGU B 2
C126 C 0.28883(17) 0.5359(2) 0.8276(2) 0.034(2) Uani 0.477(4) 1 d PGU B 2
H12 H 0.2309 0.5254 0.7864 0.041 Uiso 0.477(4) 1 calc PR B 2
C127 C 0.2946(2) 0.5350(2) 0.9120(2) 0.0416(14) Uani 0.477(4) 1 d PGU B 2
H12F H 0.2406 0.5237 0.9286 0.050 Uiso 0.477(4) 1 calc PR B 2
C128 C 0.3793(3) 0.5505(2) 0.97226(18) 0.0455(17) Uani 0.477(4) 1 d PGU B 2
H12G H 0.3833 0.5498 1.0300 0.055 Uiso 0.477(4) 1 calc PR B 2
C129 C 0.4583(2) 0.5670(2) 0.9480(2) 0.0387(13) Uani 0.477(4) 1 d PGU B 2
H12H H 0.5162 0.5776 0.9892 0.046 Uiso 0.477(4) 1 calc PR B 2
C130 C 0.45253(18) 0.5679(2) 0.8636(2) 0.0289(15) Uani 0.477(4) 1 d PGU B 2
H13 H 0.5065 0.5792 0.8470 0.035 Uiso 0.477(4) 1 calc PR B 2

loop_
_atom_site_aniso_label
_atom_site_aniso_U_11
_atom_site_aniso_U_22
_atom_site_aniso_U_33
_atom_site_aniso_U_23
_atom_site_aniso_U_13
_atom_site_aniso_U_12
O1 0.0281(13) 0.0255(14) 0.068(2) 0.0015(12) 0.0193(13) -0.0015(10)
O2 0.033(2) 0.037(2) 0.039(3) -0.008(2) 0.001(2) 0.0045(18)
C1 0.0433(13) 0.0376(13) 0.0295(12) 0.0149(10) 0.0204(11) 0.0082(10)
C2 0.0389(12) 0.0301(12) 0.0303(12) 0.0048(10) 0.0112(10) -0.0051(9)
C3 0.0248(10) 0.0350(12) 0.0340(13) 0.0094(10) 0.0059(9) -0.0013(9)
C4 0.0337(12) 0.0293(12) 0.0359(13) 0.0095(10) 0.0064(10) -0.0012(9)
C5 0.0375(13) 0.0399(14) 0.0360(14) 0.0140(11) -0.0003(11) -0.0117(10)
C6 0.0260(11) 0.0583(16) 0.0403(14) 0.0248(12) 0.0078(10) 0.0031(11)
C7 0.0787(19) 0.0545(16) 0.0456(16) 0.0240(13) 0.0424(15) 0.0301(14)
C9 0.0265(10) 0.0245(11) 0.0291(12) -0.0020(9) 0.0076(9) 0.0011(9)
C10 0.0292(11) 0.0299(12) 0.0382(13) 0.0008(10) 0.0101(10) 0.0080(9)
C11 0.0430(13) 0.0236(11) 0.0411(14) 0.0007(10) 0.0148(11) 0.0088(9)
C12 0.0380(12) 0.0215(11) 0.0529(15) -0.0072(10) 0.0138(11) -0.0004(9)
C13 0.0260(11) 0.0279(12) 0.0394(14) -0.0076(10) 0.0088(11) -0.0010(9)
C14 0.0282(10) 0.0185(10) 0.0277(11) 0.0015(8) 0.0104(9) 0.0019(8)
C15 0.0250(10) 0.0203(10) 0.0247(11) 0.0031(8) 0.0095(9) 0.0030(8)
C16 0.0209(9) 0.0206(10) 0.0247(11) 0.0059(8) 0.0035(8) 0.0064(7)
C17 0.0340(11) 0.0289(11) 0.0190(11) 0.0052(9) 0.0003(9) 0.0095(9)
C18 0.0470(13) 0.0342(12) 0.0294(12) 0.0109(10) 0.0236(11) 0.0141(10)
C19 0.0274(11) 0.0209(10) 0.0446(14) 0.0119(10) 0.0173(10) -0.0012(8)
C20 0.0277(10) 0.0129(9) 0.0359(12) 0.0020(9) 0.0072(9) -0.0018(8)
C21 0.0157(9) 0.0280(11) 0.0314(12) 0.0041(10) 0.0048(9) 0.0062(8)
C22 0.019(4) 0.026(3) 0.014(5) -0.008(3) -0.005(3) 0.000(3)
C23 0.024(4) 0.031(3) 0.014(3) -0.001(2) -0.004(2) -0.003(3)
C24 0.0425(13) 0.0361(13) 0.0197(11) 0.0050(9) 0.0183(10) 0.0102(10)
C25 0.030(4) 0.035(5) 0.034(4) 0.006(3) 0.023(4) 0.004(5)
C26 0.030(3) 0.030(3) 0.035(4) 0.006(3) 0.023(3) -0.001(3)
C27 0.0304(11) 0.0179(10) 0.0353(13) -0.0063(9) 0.0072(10) -0.0052(8)
C28 0.032(4) 0.016(3) 0.025(4) -0.011(2) 0.011(3) -0.005(3)
C29 0.023(4) 0.022(3) 0.036(4) -0.004(3) 0.018(4) 0.005(3)
C30 0.024(2) 0.026(2) 0.026(3) -0.001(2) 0.015(2) 0.0030(18)
C31 0.014(4) 0.029(4) 0.033(3) 0.004(3) 0.014(3) 0.006(2)
C32 0.018(3) 0.023(4) 0.047(4) 0.002(3) 0.016(2) 0.001(3)
C33 0.030(3) 0.033(3) 0.029(3) 0.002(3) 0.020(2) -0.001(3)
C34 0.032(3) 0.033(3) 0.026(3) 0.000(3) 0.019(3) 0.007(3)
C35 0.036(4) 0.027(3) 0.015(4) -0.001(2) 0.010(3) 0.003(3)
C36 0.043(3) 0.027(3) 0.012(2) -0.006(2) 0.007(2) 0.000(2)
C37 0.029(4) 0.044(5) 0.012(3) -0.001(3) -0.008(3) 0.000(3)
C38 0.038(3) 0.043(3) 0.010(2) 0.0042(19) -0.0067(19) 0.006(2)
C39 0.052(5) 0.039(5) 0.014(3) 0.004(3) 0.016(4) 0.010(3)
C40 0.026(3) 0.039(4) 0.030(4) -0.006(3) -0.001(3) -0.011(3)
C41 0.025(5) 0.030(4) 0.030(5) -0.007(4) 0.002(4) -0.012(3)
C42 0.017(2) 0.031(3) 0.040(3) 0.005(2) 0.007(2) -0.0082(19)
C43 0.015(3) 0.043(4) 0.041(4) 0.003(3) 0.008(4) -0.001(2)
C44 0.014(2) 0.040(4) 0.037(3) 0.001(3) -0.005(2) -0.001(2)
C45 0.019(3) 0.037(4) 0.050(4) -0.002(4) 0.016(3) 0.004(4)
C46 0.027(3) 0.037(3) 0.039(3) 0.004(3) 0.023(3) 0.012(3)
C47 0.036(4) 0.033(4) 0.034(3) -0.009(3) 0.018(3) 0.015(3)
C48 0.033(3) 0.029(3) 0.044(3) 0.000(3) 0.019(3) 0.018(2)
C49 0.024(4) 0.037(5) 0.041(5) 0.003(4) 0.010(3) 0.015(3)
C50 0.042(5) 0.032(4) 0.025(5) -0.010(3) 0.014(4) 0.009(3)
C51 0.047(5) 0.034(6) 0.013(3) 0.001(4) 0.011(4) 0.006(3)
C52 0.031(2) 0.039(3) 0.013(2) -0.0040(18) -0.0006(18) 0.003(2)
C53 0.037(5) 0.034(5) 0.023(3) -0.014(3) 0.000(4) -0.006(3)
C54 0.054(4) 0.023(3) 0.021(3) -0.013(2) 0.009(3) 0.001(3)
C55 0.019(3) 0.028(3) 0.031(3) -0.002(3) -0.003(3) -0.0103(19)
C56 0.023(3) 0.038(4) 0.031(4) -0.001(3) 0.007(3) -0.009(2)
C57 0.027(3) 0.024(3) 0.043(3) 0.005(3) 0.009(3) -0.011(2)
C58 0.036(5) 0.022(5) 0.038(5) -0.011(4) 0.000(5) -0.018(4)
C59 0.031(4) 0.025(3) 0.033(4) -0.009(3) 0.001(3) -0.010(3)
C60 0.043(4) 0.027(4) 0.036(3) 0.011(3) 0.019(3) -0.009(3)
C61 0.041(4) 0.035(5) 0.030(4) 0.018(4) 0.021(3) 0.000(6)
C62 0.0542(15) 0.0365(13) 0.0290(13) 0.0173(10) 0.0231(12) 0.0107(11)
C63 0.0600(16) 0.0384(14) 0.0439(15) 0.0280(12) 0.0284(13) 0.0178(12)
C64 0.0451(14) 0.0238(12) 0.0633(18) 0.0232(12) 0.0241(13) 0.0049(10)
C65 0.027(5) 0.040(4) 0.021(4) 0.008(3) -0.009(3) 0.002(4)
C66 0.027(4) 0.042(4) 0.015(5) 0.003(4) -0.011(3) 0.007(3)
C67 0.0244(11) 0.0370(13) 0.0373(14) 0.0087(11) 0.0028(10) 0.0163(9)
C68 0.0363(12) 0.0308(12) 0.0354(13) 0.0122(10) 0.0068(11) 0.0157(9)
C69 0.0492(14) 0.0349(13) 0.0279(12) 0.0156(10) 0.0075(11) 0.0161(10)
C70 0.0414(13) 0.0198(11) 0.0449(15) 0.0075(10) 0.0105(11) 0.0141(9)
C71 0.040(5) 0.022(4) 0.049(5) -0.002(3) 0.019(4) 0.012(3)
C72 0.050(5) 0.020(3) 0.033(5) -0.011(3) 0.015(4) 0.000(3)
C73 0.0468(14) 0.0133(10) 0.0559(17) -0.0043(10) 0.0093(13) -0.0042(9)
C74 0.0508(14) 0.0147(11) 0.0605(17) 0.0103(11) 0.0068(13) 0.0014(10)
C82 0.042(4) 0.033(4) 0.034(3) -0.004(4) 0.025(3) 0.012(4)
C83 0.023(3) 0.041(3) 0.039(3) 0.002(3) 0.018(2) 0.013(2)
C84 0.015(2) 0.041(4) 0.045(4) -0.002(4) 0.015(3) 0.005(4)
C85 0.025(2) 0.031(3) 0.053(3) 0.008(2) 0.027(2) 0.000(2)
C86 0.034(4) 0.037(5) 0.033(4) 0.009(4) 0.027(3) 0.010(5)
C87 0.026(3) 0.025(3) 0.044(4) 0.005(3) 0.019(4) -0.005(2)
C88 0.016(3) 0.023(3) 0.051(6) 0.000(5) 0.008(6) -0.007(2)
C89 0.015(3) 0.036(3) 0.044(4) -0.009(3) -0.006(2) -0.009(2)
C90 0.015(3) 0.044(4) 0.045(5) -0.007(4) 0.002(4) -0.001(2)
C91 0.022(3) 0.051(5) 0.023(6) -0.006(4) -0.011(4) 0.013(3)
C92 0.033(3) 0.044(3) 0.021(3) -0.003(3) -0.008(2) 0.006(3)
C93 0.032(4) 0.040(4) 0.027(4) -0.011(3) -0.008(3) 0.000(3)
C94 0.037(5) 0.035(4) 0.019(4) -0.009(3) -0.007(4) 0.004(3)
C95 0.053(4) 0.037(3) 0.012(2) 0.002(2) 0.010(3) 0.014(3)
C96 0.048(5) 0.041(5) 0.015(3) 0.008(3) 0.012(3) 0.014(3)
C97 0.044(5) 0.038(4) 0.025(3) 0.011(3) 0.000(4) 0.015(4)
C98 0.040(4) 0.024(3) 0.027(4) -0.011(3) 0.005(3) 0.001(3)
C99 0.045(3) 0.024(2) 0.021(3) -0.0009(19) 0.014(2) 0.015(2)
C100 0.044(5) 0.037(3) 0.021(5) 0.005(3) 0.019(4) 0.019(3)
C101 0.044(4) 0.038(4) 0.038(4) 0.012(4) 0.032(3) 0.013(4)
C102 0.029(3) 0.031(3) 0.049(4) 0.014(3) 0.028(3) 0.010(2)
C103 0.016(4) 0.032(4) 0.042(5) 0.012(4) 0.018(3) 0.008(2)
C104 0.023(4) 0.029(4) 0.027(4) 0.006(3) 0.018(3) 0.013(3)
C105 0.048(5) 0.039(5) 0.045(5) 0.022(5) 0.034(4) 0.008(6)
C106 0.033(3) 0.031(3) 0.069(4) 0.019(3) 0.032(3) 0.003(2)
C107 0.024(3) 0.034(4) 0.058(4) 0.015(4) 0.027(3) 0.000(4)
C108 0.011(2) 0.030(3) 0.058(5) 0.000(4) 0.000(4) -0.007(2)
C109 0.021(3) 0.025(3) 0.061(5) -0.004(3) -0.002(3) -0.012(2)
C110 0.032(6) 0.021(4) 0.070(8) 0.004(6) 0.008(9) -0.005(4)
C111 0.040(4) 0.024(3) 0.069(5) 0.017(4) 0.026(5) -0.006(3)
C112 0.018(3) 0.040(4) 0.031(7) 0.000(5) -0.006(4) 0.006(3)
C113 0.028(3) 0.029(3) 0.032(3) -0.007(2) -0.009(2) -0.003(2)
C114 0.031(4) 0.033(3) 0.042(4) -0.009(3) -0.008(3) -0.009(3)
C115 0.045(5) 0.028(4) 0.033(4) -0.013(3) -0.001(4) 0.000(3)
C116 0.052(4) 0.027(3) 0.019(3) -0.010(2) 0.006(3) 0.009(3)
C117 0.047(5) 0.033(5) 0.011(3) -0.003(3) 0.001(4) 0.008(3)
C118 0.034(4) 0.034(4) 0.014(3) 0.002(2) -0.003(3) 0.011(3)
C119 0.048(5) 0.020(4) 0.042(6) -0.016(3) 0.002(4) -0.004(3)
C120 0.048(3) 0.025(2) 0.037(3) -0.009(2) 0.012(2) 0.014(2)
C121 0.047(5) 0.035(4) 0.025(5) -0.008(3) 0.014(4) 0.012(4)
C122 0.039(5) 0.022(4) 0.036(4) -0.002(3) 0.013(4) 0.014(3)
C123 0.027(5) 0.034(5) 0.041(5) 0.001(4) 0.011(4) 0.016(3)
C75 0.046(3) 0.020(2) 0.036(3) 0.0073(18) 0.027(2) 0.0066(18)
C76 0.038(4) 0.020(4) 0.069(4) -0.007(3) 0.023(3) -0.007(3)
C77 0.036(3) 0.032(2) 0.040(3) -0.005(2) -0.002(2) 0.004(2)
C78 0.052(4) 0.030(3) 0.035(3) 0.004(3) 0.019(3) 0.006(3)
C79 0.031(2) 0.031(2) 0.031(3) -0.004(2) 0.0129(19) -0.0010(17)
C80 0.027(3) 0.025(3) 0.030(3) 0.000(2) 0.008(2) 0.006(2)
C81 0.072(5) 0.052(4) 0.059(4) 0.020(3) 0.042(4) 0.020(3)
C124 0.042(4) 0.056(4) 0.039(3) -0.005(3) 0.005(3) 0.002(3)
C125 0.035(2) 0.021(2) 0.034(3) -0.0006(19) 0.012(2) 0.0048(18)
C126 0.019(4) 0.031(5) 0.045(3) -0.007(3) -0.001(3) 0.001(3)
C127 0.053(3) 0.023(3) 0.057(4) 0.002(3) 0.029(3) 0.003(2)
C128 0.067(4) 0.038(3) 0.037(3) 0.003(3) 0.025(3) 0.008(3)
C129 0.048(3) 0.041(3) 0.025(3) -0.002(2) 0.008(2) -0.002(2)
C130 0.028(3) 0.030(3) 0.028(3) -0.007(2) 0.007(2) -0.004(2)

loop_
_atom_type_symbol
_atom_type_description
_atom_type_scat_dispersion_real
_atom_type_scat_dispersion_imag
_atom_type_scat_source
C C 0.0033 0.0016 'International Tables Vol C Tables 4.2.6.8 and 6.1.1.4'
H H 0.0000 0.0000 'International Tables Vol C Tables 4.2.6.8 and 6.1.1.4'
O O 0.0106 0.0060 'International Tables Vol C Tables 4.2.6.8 and 6.1.1.4'

loop_
_geom_angle_atom_site_label_1
_geom_angle_atom_site_label_2
_geom_angle_atom_site_label_3
_geom_angle
C2 C1 C6 118.4(2)
C2 C1 C7 120.7(2)
C6 C1 C7 120.9(2)
C3 C2 C1 121.2(2)
C3 C2 H2 119.4
C1 C2 H2 119.4
C2 C3 C4 119.67(19)
C2 C3 H3 120.2
C4 C3 H3 120.2
C5 C4 C3 120.0(2)
C5 C4 H4 120.0
C3 C4 H4 120.0
C4 C5 C6 119.9(2)
C4 C5 H5 120.0
C6 C5 H5 120.0
C5 C6 C1 120.8(2)
C5 C6 H6 119.6
C1 C6 H6 119.6
C1 C7 C18 115.60(18)
C1 C7 H7A 108.4
C18 C7 H7A 108.4
C1 C7 H7B 108.4
C18 C7 H7B 108.4
H7A C7 H7B 107.4
O1 C9 C10 121.04(19)
O1 C9 C14 125.48(19)
C10 C9 C14 113.44(16)
O1 C9 H9A 52.0
C10 C9 H9A 108.9
C14 C9 H9A 108.9
O1 C9 H9B 55.8
C10 C9 H9B 108.9
C14 C9 H9B 108.9
H9A C9 H9B 107.7
C9 C10 C11 111.03(17)
C9 C10 H10A 109.4
C11 C10 H10A 109.4
C9 C10 H10B 109.4
C11 C10 H10B 109.4
H10A C10 H10B 108.0
C10 C11 C12 111.44(17)
C10 C11 H11A 109.3
C12 C11 H11A 109.3
C10 C11 H11B 109.3
C12 C11 H11B 109.3
H11A C11 H11B 108.0
C13 C12 C11 110.77(17)
C13 C12 H12A 109.5
C11 C12 H12A 109.5
C13 C12 H12B 109.5
C11 C12 H12B 109.5
H12A C12 H12B 108.1
O2 C13 C12 119.9(3)
O2 C13 C14 127.2(3)
C12 C13 C14 112.89(18)
O2 C13 H13A 52.3
C12 C13 H13A 109.0
C14 C13 H13A 109.0
O2 C13 H13B 55.6
C12 C13 H13B 109.0
C14 C13 H13B 109.0
H13A C13 H13B 107.8
C13 C14 C9 107.65(15)
C13 C14 C15 113.29(16)
C9 C14 C15 114.24(15)
C13 C14 H14 107.1
C9 C14 H14 107.1
C15 C14 H14 107.1
C29 C15 C20 95.3(3)
C29 C15 C16 112.7(3)
C20 C15 C16 107.25(15)
C29 C15 C14 113.5(4)
C20 C15 C14 112.90(15)
C16 C15 C14 113.58(15)
C29 C15 C104 20.3(3)
C20 C15 C104 112.4(3)
C16 C15 C104 96.1(3)
C14 C15 C104 113.4(3)
C17 C16 C21 113.59(17)
C17 C16 C15 124.31(17)
C21 C16 C15 116.23(17)
C16 C17 C118 126.0(3)
C16 C17 C18 124.40(18)
C118 C17 C18 103.0(3)
C16 C17 C23 102.6(3)
C118 C17 C23 24.3(2)
C18 C17 C23 126.9(3)
C17 C18 C19 108.03(16)
C17 C18 C24 105.58(17)
C19 C18 C24 104.94(17)
C17 C18 C7 114.85(18)
C19 C18 C7 114.39(19)
C24 C18 C7 108.24(16)
C20 C19 C26 125.8(3)
C20 C19 C18 124.44(17)
C26 C19 C18 102.7(3)
C20 C19 C87 102.0(3)
C26 C19 C87 25.2(2)
C18 C19 C87 127.6(3)
C19 C20 C27 114.52(17)
C19 C20 C15 123.91(18)
C27 C20 C15 116.13(18)
C112 C21 C31 102.7(6)
C112 C21 C103 122.2(6)
C31 C21 C103 21.6(3)
C112 C21 C16 122.4(6)
C31 C21 C16 125.0(3)
C103 C21 C16 103.7(3)
C112 C21 C22 14.6(8)
C31 C21 C22 116.9(6)
C103 C21 C22 135.4(6)
C16 C21 C22 108.6(5)
C55 C22 C23 121.2(11)
C55 C22 C21 121.4(8)
C23 C22 C21 102.5(11)
C52 C23 C22 118.9(9)
C52 C23 C17 118.4(5)
C22 C23 C17 112.6(8)
C117 C24 C25 136.5(6)
C117 C24 C86 121.5(6)
C25 C24 C86 18.3(5)
C117 C24 C51 20.6(4)
C25 C24 C51 117.6(6)
C86 C24 C51 101.4(6)
C117 C24 C18 107.1(4)
C25 C24 C18 107.8(4)
C86 C24 C18 126.1(4)
C51 C24 C18 127.3(4)
C24 C25 C46 122.0(9)
C24 C25 C26 108.2(10)
C46 C25 C26 120.7(11)
C42 C26 C25 119.7(8)
C42 C26 C19 116.5(5)
C25 C26 C19 112.3(9)
C41 C27 C98 100.3(6)
C41 C27 C28 122.6(6)
C98 C27 C28 23.6(3)
C41 C27 C20 122.7(5)
C98 C27 C20 126.4(3)
C28 C27 C20 103.7(3)
C41 C27 C88 16.1(7)
C98 C27 C88 115.8(6)
C28 C27 C88 136.9(6)
C20 C27 C88 107.2(5)
C36 C28 C27 119.4(5)
C36 C28 C29 120.9(7)
C27 C28 C29 109.9(7)
C30 C29 C28 119.0(8)
C30 C29 C15 122.2(6)
C28 C29 C15 112.7(6)
C29 C30 C34 120.7(6)
C29 C30 C31 120.7(6)
C34 C30 C31 106.8(6)
C21 C31 C32 120.9(7)
C21 C31 C30 117.5(5)
C32 C31 C30 108.0(7)
C56 C32 C33 119.3(7)
C56 C32 C31 120.7(7)
C33 C32 C31 108.2(7)
C61 C33 C32 121.3(8)
C61 C33 C34 119.5(9)
C32 C33 C34 108.1(6)
C35 C34 C33 120.7(6)
C35 C34 C30 119.2(7)
C33 C34 C30 109.0(6)
C34 C35 C36 120.0(7)
C34 C35 C39 118.9(7)
C36 C35 C39 109.0(7)
C28 C36 C35 120.1(5)
C28 C36 C37 119.4(6)
C35 C36 C37 108.1(6)
C40 C37 C38 120.0(8)
C40 C37 C36 119.2(7)
C38 C37 C36 108.0(7)
C65 C38 C37 120.6(7)
C65 C38 C39 120.3(7)
C37 C38 C39 107.3(6)
C35 C39 C62 120.8(8)
C35 C39 C38 107.6(8)
C62 C39 C38 117.9(6)
C37 C40 C44 119.7(7)
C37 C40 C41 119.8(10)
C44 C40 C41 107.9(8)
C27 C41 C42 121.7(11)
C27 C41 C40 119.6(11)
C42 C41 C40 107.7(12)
C26 C42 C41 118.5(9)
C26 C42 C43 119.5(6)
C41 C42 C43 108.8(9)
C45 C43 C42 120.8(7)
C45 C43 C44 121.1(7)
C42 C43 C44 106.6(6)
C66 C44 C40 120.8(7)
C66 C44 C43 119.3(7)
C40 C44 C43 109.0(6)
C43 C45 C49 119.4(8)
C43 C45 C46 119.4(7)
C49 C45 C46 108.6(8)
C25 C46 C47 120.1(8)
C25 C46 C45 119.8(7)
C47 C46 C45 107.5(6)
C50 C47 C46 119.5(7)
C50 C47 C48 118.7(8)
C46 C47 C48 108.9(7)
C71 C48 C49 119.6(9)
C71 C48 C47 120.5(7)
C49 C48 C47 107.3(7)
C67 C49 C45 122.0(9)
C67 C49 C48 118.9(8)
C45 C49 C48 107.7(9)
C47 C50 C51 119.6(8)
C47 C50 C54 121.2(8)
C51 C50 C54 108.2(8)
C50 C51 C24 121.0(9)
C50 C51 C52 108.2(8)
C24 C51 C52 119.5(6)
C23 C52 C53 120.8(6)
C23 C52 C51 120.2(6)
C53 C52 C51 106.8(6)
C59 C53 C52 119.7(8)
C59 C53 C54 119.8(7)
C52 C53 C54 108.0(7)
C72 C54 C50 119.7(7)
C72 C54 C53 119.9(7)
C50 C54 C53 108.8(7)
C22 C55 C59 119.8(7)
C22 C55 C56 119.7(7)
C59 C55 C56 108.3(6)
C32 C56 C57 121.2(7)
C32 C56 C55 120.1(7)
C57 C56 C55 106.9(6)
C60 C57 C58 120.1(12)
C60 C57 C56 119.4(6)
C58 C57 C56 109.1(10)
C73 C58 C57 122.6(14)
C73 C58 C59 115.2(17)
C57 C58 C59 108.3(16)
C53 C59 C55 119.6(8)
C53 C59 C58 121.4(13)
C55 C59 C58 107.3(11)
C57 C60 C61 120.0(9)
C57 C60 C64 115.2(6)
C61 C60 C64 112.6(11)
C33 C61 C62 122.2(11)
C33 C61 C60 118.8(12)
C62 C61 C60 105.6(15)
C96 C62 C61 137.1(6)
C96 C62 C105 122.1(6)
C61 C62 C105 15.7(8)
C96 C62 C63 103.9(4)
C61 C62 C63 106.6(7)
C105 C62 C63 120.4(6)
C96 C62 C39 22.0(3)
C61 C62 C39 117.6(6)
C105 C62 C39 102.1(6)
C63 C62 C39 125.2(4)
C69 C63 C64 120.2(2)
C69 C63 C62 114.3(2)
C64 C63 C62 114.0(2)
C63 C64 C74 120.2(2)
C63 C64 C60 101.0(3)
C74 C64 C60 126.6(3)
C63 C64 C111 126.9(4)
C74 C64 C111 99.7(4)
C60 C64 C111 28.0(3)
C38 C65 C66 120.1(9)
C38 C65 C69 118.7(6)
C66 C65 C69 109.2(9)
C44 C66 C65 118.7(10)
C44 C66 C67 119.9(6)
C65 C66 C67 106.2(10)
C91 C67 C49 100.3(5)
C91 C67 C68 123.4(5)
C49 C67 C68 123.4(4)
C91 C67 C123 119.4(5)
C49 C67 C123 20.1(4)
C68 C67 C123 104.2(4)
C91 C67 C66 18.3(6)
C49 C67 C66 118.2(5)
C68 C67 C66 106.6(5)
C123 C67 C66 136.4(5)
C70 C68 C69 120.1(2)
C70 C68 C67 114.2(2)
C69 C68 C67 113.6(2)
C97 C69 C63 102.9(4)
C97 C69 C68 124.6(4)
C63 C69 C68 120.0(2)
C97 C69 C65 21.6(4)
C63 C69 C65 123.4(4)
C68 C69 C65 104.3(4)
C71 C70 C68 124.7(4)
C71 C70 C74 103.5(4)
C68 C70 C74 120.0(2)
C71 C70 C122 21.0(4)
C68 C70 C122 104.7(4)
C74 C70 C122 123.4(4)
C48 C71 C70 119.2(8)
C48 C71 C72 119.0(10)
C70 C71 C72 110.0(8)
C54 C72 C73 119.1(6)
C54 C72 C71 120.8(9)
C73 C72 C71 109.2(8)
C72 C73 C58 124.5(8)
C72 C73 C110 135.4(8)
C58 C73 C110 13.8(10)
C72 C73 C74 103.0(4)
C58 C73 C74 120.6(6)
C110 C73 C74 106.9(7)
C72 C73 C119 22.4(3)
C58 C73 C119 103.8(8)
C110 C73 C119 116.3(7)
C74 C73 C119 124.7(4)
C70 C74 C64 119.6(2)
C70 C74 C73 114.2(2)
C64 C74 C73 114.5(2)
C121 C82 C83 120.8(7)
C121 C82 C86 120.1(9)
C83 C82 C86 108.2(8)
C123 C83 C82 119.2(7)
C123 C83 C84 120.5(7)
C82 C83 C84 109.1(6)
C90 C84 C83 121.1(7)
C90 C84 C85 119.5(7)
C83 C84 C85 107.3(7)
C87 C85 C86 119.9(7)
C87 C85 C84 119.6(6)
C86 C85 C84 107.6(7)
C24 C86 C82 118.0(11)
C24 C86 C85 121.2(7)
C82 C86 C85 107.9(10)
C85 C87 C88 119.5(9)
C85 C87 C19 117.6(6)
C88 C87 C19 112.6(9)
C89 C88 C87 122.5(11)
C89 C88 C27 121.2(9)
C87 C88 C27 103.6(12)
C88 C89 C93 121.1(8)
C88 C89 C90 117.9(7)
C93 C89 C90 108.0(6)
C84 C90 C89 120.9(7)
C84 C90 C91 117.3(8)
C89 C90 C91 108.7(8)
C67 C91 C90 123.3(7)
C67 C91 C92 120.1(10)
C90 C91 C92 107.3(10)
C97 C92 C91 118.2(9)
C97 C92 C93 120.6(6)
C91 C92 C93 107.4(8)
C94 C93 C89 119.4(7)
C94 C93 C92 119.5(8)
C89 C93 C92 108.5(6)
C93 C94 C95 120.7(8)
C93 C94 C98 119.9(8)
C95 C94 C98 109.0(7)
C96 C95 C94 120.8(6)
C96 C95 C100 118.0(7)
C94 C95 C100 108.8(6)
C62 C96 C95 121.4(6)
C62 C96 C97 107.8(8)
C95 C96 C97 119.6(8)
C69 C97 C92 119.6(7)
C69 C97 C96 111.0(8)
C92 C97 C96 118.7(8)
C27 C98 C94 122.3(7)
C27 C98 C99 117.1(5)
C94 C98 C99 106.3(7)
C104 C99 C100 118.9(6)
C104 C99 C98 121.6(6)
C100 C99 C98 109.4(6)
C101 C100 C99 122.4(7)
C101 C100 C95 120.1(6)
C99 C100 C95 106.5(7)
C100 C101 C105 120.8(11)
C100 C101 C102 118.6(7)
C105 C101 C102 107.9(10)
C103 C102 C107 121.1(7)
C103 C102 C101 118.7(6)
C107 C102 C101 107.4(6)
C102 C103 C104 121.4(8)
C102 C103 C21 117.9(6)
C104 C103 C21 111.9(7)
C99 C104 C103 119.6(8)
C99 C104 C15 121.2(5)
C103 C104 C15 110.3(7)
C62 C105 C101 117.4(14)
C62 C105 C106 123.4(13)
C101 C105 C106 108.5(13)
C111 C106 C105 120.5(11)
C111 C106 C107 119.8(7)
C105 C106 C107 107.6(8)
C108 C107 C102 120.0(6)
C108 C107 C106 119.6(8)
C102 C107 C106 108.5(7)
C107 C108 C109 121.5(7)
C107 C108 C112 117.6(8)
C109 C108 C112 108.4(9)
C110 C109 C108 118.2(9)
C110 C109 C114 119.8(11)
C108 C109 C114 108.9(7)
C73 C110 C109 123.0(14)
C73 C110 C111 107.0(16)
C109 C110 C111 119.8(15)
C106 C111 C110 121.0(11)
C106 C111 C64 114.4(7)
C110 C111 C64 111.7(13)
C21 C112 C113 122.5(12)
C21 C112 C108 121.0(9)
C113 C112 C108 105.5(12)
C118 C113 C114 120.4(6)
C118 C113 C112 116.6(9)
C114 C113 C112 109.5(9)
C115 C114 C109 120.3(7)
C115 C114 C113 120.3(8)
C109 C114 C113 107.6(7)
C114 C115 C116 120.5(8)
C114 C115 C119 119.6(9)
C116 C115 C119 108.0(8)
C117 C116 C115 120.2(7)
C117 C116 C121 118.2(7)
C115 C116 C121 109.4(7)
C24 C117 C116 122.0(6)
C24 C117 C118 108.0(8)
C116 C117 C118 119.5(9)
C113 C118 C17 118.7(5)
C113 C118 C117 119.1(7)
C17 C118 C117 111.7(7)
C120 C119 C73 118.1(6)
C120 C119 C115 106.8(9)
C73 C119 C115 121.0(8)
C122 C120 C121 119.0(7)
C122 C120 C119 120.1(7)
C121 C120 C119 109.2(6)
C82 C121 C120 120.4(8)
C82 C121 C116 120.2(7)
C120 C121 C116 106.6(8)
C120 C122 C123 120.2(10)
C120 C122 C70 119.3(6)
C123 C122 C70 107.9(9)
C83 C123 C122 120.5(10)
C83 C123 C67 118.4(7)
C122 C123 C67 108.9(10)
C76 C75 C80 120.0
C76 C75 C81 119.8(3)
C80 C75 C81 120.2(3)
C77 C76 C75 120.0
C77 C76 H76 120.0
C75 C76 H76 120.0
C76 C77 C78 120.0
C76 C77 H77 120.0
C78 C77 H77 120.0
C77 C78 C79 120.0
C77 C78 H78 120.0
C79 C78 H78 120.0
C80 C79 C78 120.0
C80 C79 H79 120.0
C78 C79 H79 120.0
C79 C80 C75 120.0
C79 C80 H80 120.0
C75 C80 H80 120.0
C125 C124 H12C 109.5
C125 C124 H12D 109.5
H12C C124 H12D 109.5
C125 C124 H12E 109.5
H12C C124 H12E 109.5
H12D C124 H12E 109.5
C126 C125 C130 120.0
C126 C125 C124 119.9(4)
C130 C125 C124 120.1(4)
C125 C126 C127 120.0
C125 C126 H12 120.0
C127 C126 H12 120.0
C128 C127 C126 120.0
C128 C127 H12F 120.0
C126 C127 H12F 120.0
C127 C128 C129 120.0
C127 C128 H12G 120.0
C129 C128 H12G 120.0
C130 C129 C128 120.0
C130 C129 H12H 120.0
C128 C129 H12H 120.0
C129 C130 C125 120.0
C129 C130 H13 120.0
C125 C130 H13 120.0

loop_
_geom_bond_atom_site_label_1
_geom_bond_atom_site_label_2
_geom_bond_distance
O1 C9 1.180(3)
O2 C13 1.169(4)
C1 C2 1.381(3)
C1 C6 1.388(3)
C1 C7 1.503(3)
C2 C3 1.378(3)
C2 H2 0.9500
C3 C4 1.383(3)
C3 H3 0.9500
C4 C5 1.373(3)
C4 H4 0.9500
C5 C6 1.384(3)
C5 H5 0.9500
C6 H6 0.9500
C7 C18 1.569(3)
C7 H7A 0.9900
C7 H7B 0.9900
C9 C10 1.516(3)
C9 C14 1.524(3)
C9 H9A 0.9900
C9 H9B 0.9900
C10 C11 1.519(3)
C10 H10A 0.9900
C10 H10B 0.9900
C11 C12 1.521(3)
C11 H11A 0.9900
C11 H11B 0.9900
C12 C13 1.519(3)
C12 H12A 0.9900
C12 H12B 0.9900
C13 C14 1.524(3)
C13 H13A 0.9900
C13 H13B 0.9900
C14 C15 1.562(2)
C14 H14 1.0000
C15 C29 1.525(11)
C15 C20 1.527(3)
C15 C16 1.531(3)
C15 C104 1.586(9)
C16 C17 1.365(3)
C16 C21 1.452(3)
C17 C118 1.407(8)
C17 C18 1.517(3)
C17 C23 1.547(8)
C18 C19 1.518(3)
C18 C24 1.532(3)
C19 C20 1.374(3)
C19 C26 1.450(8)
C19 C87 1.518(9)
C20 C27 1.443(3)
C21 C112 1.313(19)
C21 C31 1.412(11)
C21 C103 1.437(11)
C21 C22 1.499(16)
C22 C55 1.365(17)
C22 C23 1.439(13)
C23 C52 1.367(8)
C24 C117 1.359(13)
C24 C25 1.387(17)
C24 C86 1.408(17)
C24 C51 1.442(13)
C25 C46 1.401(13)
C25 C26 1.436(11)
C26 C42 1.398(9)
C27 C41 1.34(2)
C27 C98 1.401(10)
C27 C28 1.426(9)
C27 C88 1.485(18)
C28 C36 1.387(9)
C28 C29 1.433(9)
C29 C30 1.388(8)
C30 C34 1.447(8)
C30 C31 1.464(9)
C31 C32 1.449(10)
C32 C56 1.376(9)
C32 C33 1.437(9)
C33 C61 1.396(15)
C33 C34 1.439(8)
C34 C35 1.400(9)
C35 C36 1.426(8)
C35 C39 1.439(9)
C36 C37 1.471(8)
C37 C40 1.388(11)
C37 C38 1.437(10)
C38 C65 1.368(11)
C38 C39 1.481(10)
C39 C62 1.446(12)
C40 C44 1.443(10)
C40 C41 1.457(16)
C41 C42 1.452(12)
C42 C43 1.461(9)
C43 C45 1.385(10)
C43 C44 1.463(8)
C44 C66 1.383(14)
C45 C49 1.449(12)
C45 C46 1.453(10)
C46 C47 1.434(8)
C47 C50 1.391(10)
C47 C48 1.460(9)
C48 C71 1.389(10)
C48 C49 1.456(10)
C49 C67 1.374(15)
C50 C51 1.428(10)
C50 C54 1.439(10)
C51 C52 1.491(11)
C52 C53 1.442(10)
C53 C59 1.380(10)
C53 C54 1.455(9)
C54 C72 1.369(10)
C55 C59 1.439(10)
C55 C56 1.472(8)
C56 C57 1.437(9)
C57 C60 1.407(9)
C57 C58 1.431(19)
C58 C73 1.41(3)
C58 C59 1.457(18)
C60 C61 1.451(16)
C60 C64 1.459(9)
C61 C62 1.41(2)
C62 C96 1.375(12)
C62 C105 1.43(2)
C62 C63 1.440(3)
C63 C69 1.410(3)
C63 C64 1.412(4)
C64 C74 1.423(3)
C64 C111 1.521(10)
C65 C66 1.471(13)
C65 C69 1.538(11)
C66 C67 1.511(14)
C67 C91 1.331(15)
C67 C68 1.448(3)
C67 C123 1.494(14)
C68 C70 1.415(3)
C68 C69 1.419(3)
C69 C97 1.369(11)
C70 C71 1.391(14)
C70 C74 1.418(3)
C70 C122 1.514(13)
C71 C72 1.462(12)
C72 C73 1.399(11)
C73 C110 1.41(3)
C73 C74 1.441(3)
C73 C119 1.464(13)
C82 C121 1.374(11)
C82 C83 1.443(9)
C82 C86 1.449(12)
C83 C123 1.376(13)
C83 C84 1.444(8)
C84 C90 1.391(11)
C84 C85 1.470(9)
C85 C87 1.373(8)
C85 C86 1.463(14)
C87 C88 1.437(13)
C88 C89 1.382(17)
C89 C93 1.433(9)
C89 C90 1.444(9)
C90 C91 1.450(15)
C91 C92 1.459(10)
C92 C97 1.388(9)
C92 C93 1.462(9)
C93 C94 1.385(10)
C94 C95 1.429(11)
C94 C98 1.451(10)
C95 C96 1.384(9)
C95 C100 1.475(8)
C96 C97 1.483(10)
C98 C99 1.476(8)
C99 C104 1.376(10)
C99 C100 1.437(9)
C100 C101 1.384(11)
C101 C105 1.428(13)
C101 C102 1.450(10)
C102 C103 1.399(10)
C102 C107 1.433(9)
C103 C104 1.436(9)
C105 C106 1.434(18)
C106 C111 1.376(9)
C106 C107 1.439(9)
C107 C108 1.385(11)
C108 C109 1.434(10)
C108 C112 1.493(17)
C109 C110 1.42(2)
C109 C114 1.444(9)
C110 C111 1.431(16)
C112 C113 1.456(11)
C113 C118 1.376(8)
C113 C114 1.452(9)
C114 C115 1.383(9)
C115 C116 1.433(11)
C115 C119 1.465(11)
C116 C117 1.390(9)
C116 C121 1.454(8)
C117 C118 1.489(10)
C119 C120 1.457(11)
C120 C122 1.385(12)
C120 C121 1.452(10)
C122 C123 1.453(11)
C75 C76 1.3900
C75 C80 1.3900
C75 C81 1.499(6)
C76 C77 1.3900
C76 H76 0.9500
C77 C78 1.3900
C77 H77 0.9500
C78 C79 1.3900
C78 H78 0.9500
C79 C80 1.3900
C79 H79 0.9500
C80 H80 0.9500
C81 H81A 0.9800
C81 H81B 0.9800
C81 H81C 0.9800
C124 C125 1.476(7)
C124 H12C 0.9800
C124 H12D 0.9800
C124 H12E 0.9800
C125 C126 1.3900
C125 C130 1.3900
C126 C127 1.3900
C126 H12 0.9500
C127 C128 1.3900
C127 H12F 0.9500
C128 C129 1.3900
C128 H12G 0.9500
C129 C130 1.3900
C129 H12H 0.9500
C130 H13 0.9500

loop_
_geom_torsion_atom_site_label_1
_geom_torsion_atom_site_label_2
_geom_torsion_atom_site_label_3
_geom_torsion_atom_site_label_4
_geom_torsion
C6 C1 C2 C3 -0.2(3)
C7 C1 C2 C3 177.5(2)
C1 C2 C3 C4 0.1(3)
C2 C3 C4 C5 0.6(3)
C3 C4 C5 C6 -1.2(3)
C4 C5 C6 C1 1.2(3)
C2 C1 C6 C5 -0.5(3)
C7 C1 C6 C5 -178.2(2)
C2 C1 C7 C18 88.4(3)
C6 C1 C7 C18 -94.0(3)
O1 C9 C10 C11 -121.9(2)
C14 C9 C10 C11 55.8(2)
C9 C10 C11 C12 -53.4(2)
C10 C11 C12 C13 54.0(3)
C11 C12 C13 O2 124.9(3)
C11 C12 C13 C14 -57.0(2)
O2 C13 C14 C9 -125.5(3)
C12 C13 C14 C9 56.6(2)
O2 C13 C14 C15 1.8(4)
C12 C13 C14 C15 -176.10(16)
O1 C9 C14 C13 121.6(3)
C10 C9 C14 C13 -56.1(2)
O1 C9 C14 C15 -5.2(3)
C10 C9 C14 C15 177.15(17)
C13 C14 C15 C29 -49.0(3)
C9 C14 C15 C29 74.8(3)
C13 C14 C15 C20 58.1(2)
C9 C14 C15 C20 -178.09(17)
C13 C14 C15 C16 -179.45(16)
C9 C14 C15 C16 -55.7(2)
C13 C14 C15 C104 -71.1(3)
C9 C14 C15 C104 52.7(3)
C29 C15 C16 C17 125.8(4)
C20 C15 C16 C17 22.2(2)
C14 C15 C16 C17 -103.3(2)
C104 C15 C16 C17 137.9(3)
C29 C15 C16 C21 -25.4(4)
C20 C15 C16 C21 -129.03(17)
C14 C15 C16 C21 105.50(18)
C104 C15 C16 C21 -13.3(3)
C21 C16 C17 C118 4.4(4)
C15 C16 C17 C118 -147.4(4)
C21 C16 C17 C18 151.06(18)
C15 C16 C17 C18 -0.8(3)
C21 C16 C17 C23 -2.9(3)
C15 C16 C17 C23 -154.8(3)
C16 C17 C18 C19 -20.4(3)
C118 C17 C18 C19 132.4(3)
C23 C17 C18 C19 127.2(4)
C16 C17 C18 C24 -132.3(2)
C118 C17 C18 C24 20.5(3)
C23 C17 C18 C24 15.3(4)
C16 C17 C18 C7 108.6(2)
C118 C17 C18 C7 -98.6(3)
C23 C17 C18 C7 -103.8(4)
C1 C7 C18 C17 -63.9(3)
C1 C7 C18 C19 61.9(3)
C1 C7 C18 C24 178.5(2)
C17 C18 C19 C20 19.9(3)
C24 C18 C19 C20 132.15(19)
C7 C18 C19 C20 -109.4(2)
C17 C18 C19 C26 -131.9(3)
C24 C18 C19 C26 -19.6(3)
C7 C18 C19 C26 98.9(3)
C17 C18 C19 C87 -127.9(4)
C24 C18 C19 C87 -15.6(4)
C7 C18 C19 C87 102.8(4)
C26 C19 C20 C27 -5.6(4)
C18 C19 C20 C27 -150.92(18)
C87 C19 C20 C27 3.5(3)
C26 C19 C20 C15 147.3(4)
C18 C19 C20 C15 1.9(3)
C87 C19 C20 C15 156.4(3)
C29 C15 C20 C19 -138.4(4)
C16 C15 C20 C19 -22.6(2)
C14 C15 C20 C19 103.2(2)
C104 C15 C20 C19 -127.0(4)
C29 C15 C20 C27 14.1(4)
C16 C15 C20 C27 129.84(17)
C14 C15 C20 C27 -104.29(19)
C104 C15 C20 C27 25.5(4)
C17 C16 C21 C112 -1.1(10)
C15 C16 C21 C112 153.2(9)
C17 C16 C21 C31 -140.8(5)
C15 C16 C21 C31 13.4(5)
C17 C16 C21 C103 -144.7(4)
C15 C16 C21 C103 9.6(4)
C17 C16 C21 C22 4.1(7)
C15 C16 C21 C22 158.4(7)
C112 C21 C22 C55 20(5)
C31 C21 C22 C55 5.8(17)
C103 C21 C22 C55 -8(2)
C16 C21 C22 C55 -142.4(11)
C112 C21 C22 C23 159(7)
C31 C21 C22 C23 144.9(7)
C103 C21 C22 C23 131.0(7)
C16 C21 C22 C23 -3.2(11)
C55 C22 C23 C52 -4.0(19)
C21 C22 C23 C52 -143.3(7)
C55 C22 C23 C17 140.8(12)
C21 C22 C23 C17 1.6(12)
C16 C17 C23 C52 145.8(5)
C118 C17 C23 C52 -19.7(8)
C18 C17 C23 C52 -7.3(7)
C16 C17 C23 C22 0.7(9)
C118 C17 C23 C22 -164.7(16)
C18 C17 C23 C22 -152.4(8)
C17 C18 C24 C117 -20.9(6)
C19 C18 C24 C117 -134.9(5)
C7 C18 C24 C117 102.5(6)
C17 C18 C24 C25 132.7(8)
C19 C18 C24 C25 18.7(8)
C7 C18 C24 C25 -103.8(8)
C17 C18 C24 C86 133.4(9)
C19 C18 C24 C86 19.4(9)
C7 C18 C24 C86 -103.2(9)
C17 C18 C24 C51 -16.3(6)
C19 C18 C24 C51 -130.3(6)
C7 C18 C24 C51 107.2(6)
C117 C24 C25 C46 -15(2)
C86 C24 C25 C46 25(3)
C51 C24 C25 C46 -4.4(17)
C18 C24 C25 C46 -156.8(10)
C117 C24 C25 C26 132.2(9)
C86 C24 C25 C26 172(5)
C51 C24 C25 C26 142.7(9)
C18 C24 C25 C26 -9.7(12)
C24 C25 C26 C42 -145.5(8)
C46 C25 C26 C42 2.1(19)
C24 C25 C26 C19 -3.6(13)
C46 C25 C26 C19 144.1(12)
C20 C19 C26 C42 7.0(7)
C18 C19 C26 C42 158.3(5)
C87 C19 C26 C42 -14.4(7)
C20 C19 C26 C25 -136.3(8)
C18 C19 C26 C25 15.0(9)
C87 C19 C26 C25 -157.6(17)
C19 C20 C27 C41 1.5(10)
C15 C20 C27 C41 -153.6(10)
C19 C20 C27 C98 139.1(5)
C15 C20 C27 C98 -15.9(5)
C19 C20 C27 C28 146.1(3)
C15 C20 C27 C28 -9.0(4)
C19 C20 C27 C88 -3.5(8)
C15 C20 C27 C88 -158.5(8)
C41 C27 C28 C36 -2.7(12)
C98 C27 C28 C36 18.5(11)
C20 C27 C28 C36 -147.3(5)
C88 C27 C28 C36 -12.4(14)
C41 C27 C28 C29 143.4(11)
C98 C27 C28 C29 165(2)
C20 C27 C28 C29 -1.3(7)
C88 C27 C28 C29 133.6(12)
C36 C28 C29 C30 3.3(13)
C27 C28 C29 C30 -142.1(7)
C36 C28 C29 C15 156.4(6)
C27 C28 C29 C15 10.9(9)
C20 C15 C29 C30 137.8(7)
C16 C15 C29 C30 26.6(8)
C14 C15 C29 C30 -104.3(7)
C104 C15 C29 C30 -10.3(12)
C20 C15 C29 C28 -14.3(7)
C16 C15 C29 C28 -125.5(6)
C14 C15 C29 C28 103.6(6)
C104 C15 C29 C28 -162(2)
C28 C29 C30 C34 -1.0(11)
C15 C29 C30 C34 -151.4(6)
C28 C29 C30 C31 137.1(9)
C15 C29 C30 C31 -13.3(10)
C112 C21 C31 C32 -9.1(11)
C103 C21 C31 C32 147(2)
C16 C21 C31 C32 136.9(5)
C22 C21 C31 C32 -5.5(11)
C112 C21 C31 C30 -144.9(10)
C103 C21 C31 C30 11.3(14)
C16 C21 C31 C30 1.1(10)
C22 C21 C31 C30 -141.3(9)
C29 C30 C31 C21 -1.6(10)
C34 C30 C31 C21 141.5(6)
C29 C30 C31 C32 -142.6(7)
C34 C30 C31 C32 0.5(8)
C21 C31 C32 C56 2.9(11)
C30 C31 C32 C56 142.3(7)
C21 C31 C32 C33 -139.9(6)
C30 C31 C32 C33 -0.4(9)
C56 C32 C33 C61 0.3(16)
C31 C32 C33 C61 143.7(14)
C56 C32 C33 C34 -143.2(8)
C31 C32 C33 C34 0.1(8)
C61 C33 C34 C35 -0.6(15)
C32 C33 C34 C35 143.7(6)
C61 C33 C34 C30 -144.1(13)
C32 C33 C34 C30 0.2(8)
C29 C30 C34 C35 -1.5(10)
C31 C30 C34 C35 -144.6(7)
C29 C30 C34 C33 142.7(7)
C31 C30 C34 C33 -0.4(8)
C33 C34 C35 C36 -138.3(7)
C30 C34 C35 C36 1.7(10)
C33 C34 C35 C39 0.2(11)
C30 C34 C35 C39 140.2(7)
C27 C28 C36 C35 139.1(6)
C29 C28 C36 C35 -3.2(11)
C27 C28 C36 C37 1.5(10)
C29 C28 C36 C37 -140.8(9)
C34 C35 C36 C28 0.6(10)
C39 C35 C36 C28 -141.5(7)
C34 C35 C36 C37 142.5(8)
C39 C35 C36 C37 0.3(9)
C28 C36 C37 C40 -0.3(12)
C35 C36 C37 C40 -142.5(7)
C28 C36 C37 C38 141.3(6)
C35 C36 C37 C38 -0.9(9)
C40 C37 C38 C65 -0.8(11)
C36 C37 C38 C65 -141.9(7)
C40 C37 C38 C39 142.3(8)
C36 C37 C38 C39 1.1(9)
C34 C35 C39 C62 -2.6(11)
C36 C35 C39 C62 140.0(6)
C34 C35 C39 C38 -142.2(7)
C36 C35 C39 C38 0.4(9)
C65 C38 C39 C35 142.3(8)
C37 C38 C39 C35 -0.9(9)
C65 C38 C39 C62 1.3(11)
C37 C38 C39 C62 -142.0(7)
C38 C37 C40 C44 0.6(11)
C36 C37 C40 C44 137.5(8)
C38 C37 C40 C41 -136.8(11)
C36 C37 C40 C41 0.1(14)
C98 C27 C41 C42 -145.7(14)
C28 C27 C41 C42 -137.2(11)
C20 C27 C41 C42 1(2)
C88 C27 C41 C42 18(4)
C98 C27 C41 C40 -6.0(15)
C28 C27 C41 C40 2.5(19)
C20 C27 C41 C40 140.6(9)
C88 C27 C41 C40 158(7)
C37 C40 C41 C27 -1.2(19)
C44 C40 C41 C27 -143.0(12)
C37 C40 C41 C42 143.5(11)
C44 C40 C41 C42 1.7(16)
C25 C26 C42 C41 136.4(14)
C19 C26 C42 C41 -4.0(12)
C25 C26 C42 C43 -0.4(12)
C19 C26 C42 C43 -140.8(5)
C27 C41 C42 C26 1(2)
C40 C41 C42 C26 -143.3(10)
C27 C41 C42 C43 141.5(13)
C40 C41 C42 C43 -2.3(17)
C26 C42 C43 C45 -1.0(9)
C41 C42 C43 C45 -141.6(12)
C26 C42 C43 C44 142.5(6)
C41 C42 C43 C44 1.9(12)
C37 C40 C44 C66 1.5(11)
C41 C40 C44 C66 143.4(12)
C37 C40 C44 C43 -142.4(7)
C41 C40 C44 C43 -0.5(12)
C45 C43 C44 C66 -2.0(11)
C42 C43 C44 C66 -145.4(8)
C45 C43 C44 C40 142.5(7)
C42 C43 C44 C40 -0.9(7)
C42 C43 C45 C49 138.2(8)
C44 C43 C45 C49 -0.1(12)
C42 C43 C45 C46 0.7(10)
C44 C43 C45 C46 -137.6(7)
C24 C25 C46 C47 3.5(17)
C26 C25 C46 C47 -139.6(12)
C24 C25 C46 C45 140.7(10)
C26 C25 C46 C45 -2.4(19)
C43 C45 C46 C25 1.0(13)
C49 C45 C46 C25 -140.6(12)
C43 C45 C46 C47 143.0(7)
C49 C45 C46 C47 1.4(10)
C25 C46 C47 C50 -0.2(13)
C45 C46 C47 C50 -142.0(7)
C25 C46 C47 C48 140.8(9)
C45 C46 C47 C48 -1.1(8)
C50 C47 C48 C71 0.1(11)
C46 C47 C48 C71 -141.2(9)
C50 C47 C48 C49 141.7(9)
C46 C47 C48 C49 0.4(10)
C43 C45 C49 C67 0.0(14)
C46 C45 C49 C67 141.6(8)
C43 C45 C49 C48 -142.7(9)
C46 C45 C49 C48 -1.2(12)
C71 C48 C49 C67 -1.7(14)
C47 C48 C49 C67 -143.6(8)
C71 C48 C49 C45 142.4(9)
C47 C48 C49 C45 0.5(12)
C46 C47 C50 C51 -2.0(13)
C48 C47 C50 C51 -139.2(8)
C46 C47 C50 C54 137.9(7)
C48 C47 C50 C54 0.7(11)
C47 C50 C51 C24 1.0(14)
C54 C50 C51 C24 -143.6(8)
C47 C50 C51 C52 144.4(8)
C54 C50 C51 C52 -0.1(11)
C117 C24 C51 C50 161(3)
C25 C24 C51 C50 2.2(13)
C86 C24 C51 C50 -6.8(12)
C18 C24 C51 C50 148.6(6)
C117 C24 C51 C52 21.8(19)
C25 C24 C51 C52 -137.3(10)
C86 C24 C51 C52 -146.3(10)
C18 C24 C51 C52 9.1(12)
C22 C23 C52 C53 2.7(12)
C17 C23 C52 C53 -140.1(6)
C22 C23 C52 C51 139.9(11)
C17 C23 C52 C51 -2.9(9)
C50 C51 C52 C23 -141.9(8)
C24 C51 C52 C23 2.2(12)
C50 C51 C52 C53 0.5(11)
C24 C51 C52 C53 144.6(8)
C23 C52 C53 C59 -0.5(11)
C51 C52 C53 C59 -142.7(9)
C23 C52 C53 C54 141.5(6)
C51 C52 C53 C54 -0.7(9)
C47 C50 C54 C72 -1.1(11)
C51 C50 C54 C72 142.8(9)
C47 C50 C54 C53 -144.2(8)
C51 C50 C54 C53 -0.3(10)
C59 C53 C54 C72 -0.4(12)
C52 C53 C54 C72 -142.4(7)
C59 C53 C54 C50 142.6(8)
C52 C53 C54 C50 0.7(9)
C23 C22 C55 C59 3.1(19)
C21 C22 C55 C59 134.8(10)
C23 C22 C55 C56 -135.0(11)
C21 C22 C55 C56 -3.3(18)
C33 C32 C56 C57 0.6(11)
C31 C32 C56 C57 -138.1(7)
C33 C32 C56 C55 138.6(7)
C31 C32 C56 C55 -0.1(11)
C22 C55 C56 C32 0.4(14)
C59 C55 C56 C32 -141.9(7)
C22 C55 C56 C57 143.7(10)
C59 C55 C56 C57 1.4(8)
C32 C56 C57 C60 -0.8(10)
C55 C56 C57 C60 -143.6(6)
C32 C56 C57 C58 142.8(15)
C55 C56 C57 C58 0.0(16)
C60 C57 C58 C73 4(3)
C56 C57 C58 C73 -139.5(16)
C60 C57 C58 C59 141.9(14)
C56 C57 C58 C59 -1(2)
C52 C53 C59 C55 -0.4(11)
C54 C53 C59 C55 -138.0(7)
C52 C53 C59 C58 138.0(12)
C54 C53 C59 C58 0.4(15)
C22 C55 C59 C53 -0.8(13)
C56 C55 C59 C53 141.5(8)
C22 C55 C59 C58 -144.5(16)
C56 C55 C59 C58 -2.2(15)
C73 C58 C59 C53 1(2)
C57 C58 C59 C53 -140.7(15)
C73 C58 C59 C55 143.8(12)
C57 C58 C59 C55 2(2)
C58 C57 C60 C61 -139.5(18)
C56 C57 C60 C61 0.1(15)
C58 C57 C60 C64 0.1(14)
C56 C57 C60 C64 139.7(5)
C32 C33 C61 C62 -136.1(13)
C34 C33 C61 C62 3(2)
C32 C33 C61 C60 -1(3)
C34 C33 C61 C60 138.5(15)
C57 C60 C61 C33 1(3)
C64 C60 C61 C33 -139.8(16)
C57 C60 C61 C62 142.4(8)
C64 C60 C61 C62 1.8(15)
C33 C61 C62 C96 7(3)
C60 C61 C62 C96 -132.6(8)
C33 C61 C62 C105 -12(5)
C60 C61 C62 C105 -152(8)
C33 C61 C62 C63 141.0(16)
C60 C61 C62 C63 1.0(14)
C33 C61 C62 C39 -6(2)
C60 C61 C62 C39 -145.6(8)
C35 C39 C62 C96 -151(3)
C38 C39 C62 C96 -14.9(15)
C35 C39 C62 C61 5.2(14)
C38 C39 C62 C61 140.9(12)
C35 C39 C62 C105 7.0(13)
C38 C39 C62 C105 142.7(12)
C35 C39 C62 C63 -134.6(6)
C38 C39 C62 C63 1.1(10)
C96 C62 C63 C69 2.3(5)
C61 C62 C63 C69 -147.1(9)
C105 C62 C63 C69 -139.0(11)
C39 C62 C63 C69 -3.7(6)
C96 C62 C63 C64 145.8(5)
C61 C62 C63 C64 -3.6(9)
C105 C62 C63 C64 4.5(11)
C39 C62 C63 C64 139.8(5)
C69 C63 C64 C74 1.0(3)
C62 C63 C64 C74 -140.1(2)
C69 C63 C64 C60 145.6(3)
C62 C63 C64 C60 4.5(3)
C69 C63 C64 C111 133.9(4)
C62 C63 C64 C111 -7.3(4)
C57 C60 C64 C63 -146.3(5)
C61 C60 C64 C63 -3.8(10)
C57 C60 C64 C74 -4.9(7)
C61 C60 C64 C74 137.6(9)
C57 C60 C64 C111 13.4(6)
C61 C60 C64 C111 155.9(15)
C37 C38 C65 C66 -1.0(13)
C39 C38 C65 C66 -139.4(10)
C37 C38 C65 C69 137.7(7)
C39 C38 C65 C69 -0.7(11)
C40 C44 C66 C65 -3.2(14)
C43 C44 C66 C65 137.0(9)
C40 C44 C66 C67 -136.2(8)
C43 C44 C66 C67 4.0(14)
C38 C65 C66 C44 3.0(16)
C69 C65 C66 C44 -139.2(9)
C38 C65 C66 C67 141.7(8)
C69 C65 C66 C67 -0.5(10)
C45 C49 C67 C91 6.4(12)
C48 C49 C67 C91 145.2(10)
C45 C49 C67 C68 -135.9(7)
C48 C49 C67 C68 2.9(13)
C45 C49 C67 C123 -156(4)
C48 C49 C67 C123 -17(2)
C45 C49 C67 C66 1.9(14)
C48 C49 C67 C66 140.8(9)
C44 C66 C67 C91 -18(2)
C65 C66 C67 C91 -156(4)
C44 C66 C67 C49 -4.0(14)
C65 C66 C67 C49 -142.1(8)
C44 C66 C67 C68 140.2(9)
C65 C66 C67 C68 2.1(9)
C44 C66 C67 C123 7.0(17)
C65 C66 C67 C123 -131.1(9)
C91 C67 C68 C70 -137.8(7)
C49 C67 C68 C70 -4.0(7)
C123 C67 C68 C70 2.9(5)
C66 C67 C68 C70 -145.9(5)
C91 C67 C68 C69 4.9(7)
C49 C67 C68 C69 138.7(7)
C123 C67 C68 C69 145.6(5)
C66 C67 C68 C69 -3.2(5)
C64 C63 C69 C97 -144.2(5)
C62 C63 C69 C97 -3.1(5)
C64 C63 C69 C68 -0.5(3)
C62 C63 C69 C68 140.6(2)
C64 C63 C69 C65 -136.7(5)
C62 C63 C69 C65 4.3(5)
C70 C68 C69 C97 135.1(5)
C67 C68 C69 C97 -5.2(6)
C70 C68 C69 C63 -0.4(3)
C67 C68 C69 C63 -140.6(2)
C70 C68 C69 C65 143.1(4)
C67 C68 C69 C65 2.8(4)
C38 C65 C69 C97 17.7(15)
C66 C65 C69 C97 161(3)
C38 C65 C69 C63 -2.3(10)
C66 C65 C69 C63 140.5(6)
C38 C65 C69 C68 -144.2(7)
C66 C65 C69 C68 -1.3(8)
C69 C68 C70 C71 -135.9(6)
C67 C68 C70 C71 4.1(6)
C69 C68 C70 C74 0.7(3)
C67 C68 C70 C74 140.7(2)
C69 C68 C70 C122 -143.4(4)
C67 C68 C70 C122 -3.3(4)
C49 C48 C71 C70 1.7(13)
C47 C48 C71 C70 138.7(7)
C49 C48 C71 C72 -137.6(11)
C47 C48 C71 C72 -0.7(15)
C68 C70 C71 C48 -3.2(11)
C74 C70 C71 C48 -145.5(7)
C122 C70 C71 C48 17.3(15)
C68 C70 C71 C72 139.5(6)
C74 C70 C71 C72 -2.8(9)
C122 C70 C71 C72 160(3)
C50 C54 C72 C73 -140.1(7)
C53 C54 C72 C73 -1.0(12)
C50 C54 C72 C71 0.5(13)
C53 C54 C72 C71 139.5(10)
C48 C71 C72 C54 0.4(17)
C70 C71 C72 C54 -142.4(8)
C48 C71 C72 C73 144.4(9)
C70 C71 C72 C73 1.6(11)
C54 C72 C73 C58 2.6(15)
C71 C72 C73 C58 -142.1(13)
C54 C72 C73 C110 13.7(19)
C71 C72 C73 C110 -131.0(16)
C54 C72 C73 C74 145.0(7)
C71 C72 C73 C74 0.3(8)
C54 C72 C73 C119 -22.1(14)
C71 C72 C73 C119 -167(3)
C57 C58 C73 C72 133.1(15)
C59 C58 C73 C72 -3(2)
C57 C58 C73 C110 -13(7)
C59 C58 C73 C110 -148(10)
C57 C58 C73 C74 -3(3)
C59 C58 C73 C74 -138.8(9)
C57 C58 C73 C119 142.5(18)
C59 C58 C73 C119 6.9(18)
C71 C70 C74 C64 144.3(5)
C68 C70 C74 C64 -0.1(3)
C122 C70 C74 C64 137.0(5)
C71 C70 C74 C73 3.2(5)
C68 C70 C74 C73 -141.3(2)
C122 C70 C74 C73 -4.2(6)
C63 C64 C74 C70 -0.7(3)
C60 C64 C74 C70 -135.6(4)
C111 C64 C74 C70 -144.2(3)
C63 C64 C74 C73 140.3(2)
C60 C64 C74 C73 5.4(4)
C111 C64 C74 C73 -3.2(3)
C72 C73 C74 C70 -2.2(5)
C58 C73 C74 C70 142.1(13)
C110 C73 C74 C70 144.4(11)
C119 C73 C74 C70 3.7(6)
C72 C73 C74 C64 -145.4(4)
C58 C73 C74 C64 -1.1(13)
C110 C73 C74 C64 1.2(11)
C119 C73 C74 C64 -139.5(5)
C121 C82 C83 C123 0.0(11)
C86 C82 C83 C123 -144.1(11)
C121 C82 C83 C84 144.0(8)
C86 C82 C83 C84 -0.2(10)
C123 C83 C84 C90 1.2(12)
C82 C83 C84 C90 -142.2(6)
C123 C83 C84 C85 143.4(8)
C82 C83 C84 C85 0.0(8)
C90 C84 C85 C87 1.8(10)
C83 C84 C85 C87 -141.1(6)
C90 C84 C85 C86 143.1(10)
C83 C84 C85 C86 0.2(10)
C117 C24 C86 C82 0.4(15)
C25 C24 C86 C82 -148(5)
C51 C24 C86 C82 5.3(12)
C18 C24 C86 C82 -150.4(6)
C117 C24 C86 C85 137.1(11)
C25 C24 C86 C85 -12(3)
C51 C24 C86 C85 142.0(12)
C18 C24 C86 C85 -13.8(17)
C121 C82 C86 C24 -2.3(15)
C83 C82 C86 C24 142.2(9)
C121 C82 C86 C85 -144.2(9)
C83 C82 C86 C85 0.3(13)
C87 C85 C86 C24 0.4(16)
C84 C85 C86 C24 -140.7(11)
C87 C85 C86 C82 140.9(9)
C84 C85 C86 C82 -0.3(13)
C86 C85 C87 C88 -139.3(14)
C84 C85 C87 C88 -2.7(13)
C86 C85 C87 C19 3.1(10)
C84 C85 C87 C19 139.7(6)
C20 C19 C87 C85 -147.3(5)
C26 C19 C87 C85 15.1(8)
C18 C19 C87 C85 6.0(7)
C20 C19 C87 C88 -2.4(9)
C26 C19 C87 C88 160.0(17)
C18 C19 C87 C88 150.9(9)
C85 C87 C88 C89 3(2)
C19 C87 C88 C89 -141.5(14)
C85 C87 C88 C27 144.6(7)
C19 C87 C88 C27 0.4(13)
C41 C27 C88 C89 -21(4)
C98 C27 C88 C89 -3.0(18)
C28 C27 C88 C89 10(2)
C20 C27 C88 C89 144.2(12)
C41 C27 C88 C87 -163(7)
C98 C27 C88 C87 -145.5(8)
C28 C27 C88 C87 -132.3(7)
C20 C27 C88 C87 1.6(12)
C87 C88 C89 C93 135.3(13)
C27 C88 C89 C93 -0.2(19)
C87 C88 C89 C90 -2(2)
C27 C88 C89 C90 -137.0(10)
C83 C84 C90 C89 137.1(7)
C85 C84 C90 C89 -0.7(11)
C83 C84 C90 C91 0.2(11)
C85 C84 C90 C91 -137.5(8)
C88 C89 C90 C84 0.5(13)
C93 C89 C90 C84 -141.4(7)
C88 C89 C90 C91 140.6(12)
C93 C89 C90 C91 -1.3(9)
C49 C67 C91 C90 -4.4(13)
C68 C67 C91 C90 137.8(8)
C123 C67 C91 C90 2.6(15)
C66 C67 C91 C90 163(4)
C49 C67 C91 C92 -146.9(10)
C68 C67 C91 C92 -4.6(13)
C123 C67 C91 C92 -139.9(9)
C66 C67 C91 C92 21(2)
C84 C90 C91 C67 -2.2(15)
C89 C90 C91 C67 -143.9(9)
C84 C90 C91 C92 144.3(8)
C89 C90 C91 C92 2.6(11)
C67 C91 C92 C97 4.2(14)
C90 C91 C92 C97 -143.5(9)
C67 C91 C92 C93 144.9(8)
C90 C91 C92 C93 -2.8(11)
C88 C89 C93 C94 0.6(14)
C90 C89 C93 C94 141.2(7)
C88 C89 C93 C92 -141.0(10)
C90 C89 C93 C92 -0.4(7)
C97 C92 C93 C94 0.0(11)
C91 C92 C93 C94 -139.6(9)
C97 C92 C93 C89 141.6(8)
C91 C92 C93 C89 2.0(9)
C89 C93 C94 C95 -139.1(7)
C92 C93 C94 C95 -1.7(11)
C89 C93 C94 C98 2.0(12)
C92 C93 C94 C98 139.5(8)
C93 C94 C95 C96 1.7(12)
C98 C94 C95 C96 -143.2(9)
C93 C94 C95 C100 143.0(8)
C98 C94 C95 C100 -1.9(9)
C61 C62 C96 C95 -9.7(19)
C105 C62 C96 C95 -3.6(15)
C63 C62 C96 C95 -144.1(7)
C39 C62 C96 C95 22.5(14)
C61 C62 C96 C97 133.8(15)
C105 C62 C96 C97 139.9(12)
C63 C62 C96 C97 -0.6(8)
C39 C62 C96 C97 166(3)
C94 C95 C96 C62 139.3(7)
C100 C95 C96 C62 1.4(11)
C94 C95 C96 C97 -0.1(14)
C100 C95 C96 C97 -138.0(9)
C63 C69 C97 C92 146.7(7)
C68 C69 C97 C92 5.3(11)
C65 C69 C97 C92 -16.2(14)
C63 C69 C97 C96 2.6(8)
C68 C69 C97 C96 -138.8(6)
C65 C69 C97 C96 -160(3)
C91 C92 C97 C69 -4.4(12)
C93 C92 C97 C69 -139.8(6)
C91 C92 C97 C96 137.0(10)
C93 C92 C97 C96 1.6(14)
C62 C96 C97 C69 -1.4(10)
C95 C96 C97 C69 142.9(9)
C62 C96 C97 C92 -145.8(9)
C95 C96 C97 C92 -1.5(16)
C41 C27 C98 C94 10.7(12)
C28 C27 C98 C94 -151(2)
C20 C27 C98 C94 -134.1(6)
C88 C27 C98 C94 5.7(12)
C41 C27 C98 C99 144.9(10)
C28 C27 C98 C99 -17.1(10)
C20 C27 C98 C99 0.1(9)
C88 C27 C98 C99 140.0(9)
C93 C94 C98 C27 -5.5(12)
C95 C94 C98 C27 139.7(7)
C93 C94 C98 C99 -143.9(8)
C95 C94 C98 C99 1.4(9)
C27 C98 C99 C104 3.7(9)
C94 C98 C99 C104 144.5(7)
C27 C98 C99 C100 -141.2(6)
C94 C98 C99 C100 -0.3(9)
C104 C99 C100 C101 -2.9(10)
C98 C99 C100 C101 143.0(7)
C104 C99 C100 C95 -146.7(6)
C98 C99 C100 C95 -0.8(8)
C96 C95 C100 C101 -0.6(10)
C94 C95 C100 C101 -143.1(7)
C96 C95 C100 C99 144.2(6)
C94 C95 C100 C99 1.7(8)
C99 C100 C101 C105 -137.1(13)
C95 C100 C101 C105 2.0(15)
C99 C100 C101 C102 0.0(10)
C95 C100 C101 C102 139.1(6)
C100 C101 C102 C103 -0.8(10)
C105 C101 C102 C103 141.4(14)
C100 C101 C102 C107 -142.7(7)
C105 C101 C102 C107 -0.6(14)
C107 C102 C103 C104 141.1(9)
C101 C102 C103 C104 4.4(12)
C107 C102 C103 C21 -3.8(10)
C101 C102 C103 C21 -140.5(6)
C112 C21 C103 C102 4.0(13)
C31 C21 C103 C102 -23.8(14)
C16 C21 C103 C102 147.7(6)
C22 C21 C103 C102 12.0(14)
C112 C21 C103 C104 -144.0(11)
C31 C21 C103 C104 -172(3)
C16 C21 C103 C104 -0.4(8)
C22 C21 C103 C104 -136.0(11)
C100 C99 C104 C103 6.5(11)
C98 C99 C104 C103 -135.2(8)
C100 C99 C104 C15 150.5(6)
C98 C99 C104 C15 8.9(10)
C102 C103 C104 C99 -7.4(14)
C21 C103 C104 C99 139.4(7)
C102 C103 C104 C15 -155.0(7)
C21 C103 C104 C15 -8.2(9)
C29 C15 C104 C99 11.4(12)
C20 C15 C104 C99 -23.3(8)
C16 C15 C104 C99 -134.8(6)
C14 C15 C104 C99 106.2(6)
C29 C15 C104 C103 158(2)
C20 C15 C104 C103 123.7(6)
C16 C15 C104 C103 12.2(7)
C14 C15 C104 C103 -106.8(7)
C96 C62 C105 C101 5(2)
C61 C62 C105 C101 169(9)
C63 C62 C105 C101 139.0(12)
C39 C62 C105 C101 -4.9(19)
C96 C62 C105 C106 -135.6(13)
C61 C62 C105 C106 29(6)
C63 C62 C105 C106 -1(2)
C39 C62 C105 C106 -145.3(16)
C100 C101 C105 C62 -4(2)
C102 C101 C105 C62 -145.1(13)
C100 C101 C105 C106 141.9(12)
C102 C101 C105 C106 1(2)
C62 C105 C106 C111 0(2)
C101 C105 C106 C111 -143.0(12)
C62 C105 C106 C107 142.7(14)
C101 C105 C106 C107 -1(2)
C103 C102 C107 C108 2.1(10)
C101 C102 C107 C108 143.0(6)
C103 C102 C107 C106 -140.7(6)
C101 C102 C107 C106 0.2(7)
C111 C106 C107 C108 0.1(9)
C105 C106 C107 C108 -142.6(13)
C111 C106 C107 C102 143.0(6)
C105 C106 C107 C102 0.3(14)
C102 C107 C108 C109 -137.9(7)
C106 C107 C108 C109 0.8(10)
C102 C107 C108 C112 -0.3(12)
C106 C107 C108 C112 138.4(9)
C107 C108 C109 C110 0.3(17)
C112 C108 C109 C110 -140.6(17)
C107 C108 C109 C114 141.6(7)
C112 C108 C109 C114 0.7(11)
C72 C73 C110 C109 -13(3)
C58 C73 C110 C109 28(7)
C74 C73 C110 C109 -143.3(17)
C119 C73 C110 C109 1(3)
C72 C73 C110 C111 131.8(10)
C58 C73 C110 C111 173(10)
C74 C73 C110 C111 1.7(18)
C119 C73 C110 C111 146.2(11)
C108 C109 C110 C73 138.5(15)
C114 C109 C110 C73 1(3)
C108 C109 C110 C111 -2(3)
C114 C109 C110 C111 -139.3(18)
C105 C106 C111 C110 135.9(19)
C107 C106 C111 C110 -2.0(17)
C105 C106 C111 C64 -2.4(13)
C107 C106 C111 C64 -140.3(6)
C73 C110 C111 C106 -143.1(10)
C109 C110 C111 C106 3(3)
C73 C110 C111 C64 -3.8(19)
C109 C110 C111 C64 142.4(19)
C63 C64 C111 C106 6.4(7)
C74 C64 C111 C106 146.3(5)
C60 C64 C111 C106 -18.8(6)
C63 C64 C111 C110 -135.7(12)
C74 C64 C111 C110 4.2(12)
C60 C64 C111 C110 -161.0(17)
C31 C21 C112 C113 146.7(13)
C103 C21 C112 C113 136.6(10)
C16 C21 C112 C113 -0.4(19)
C22 C21 C112 C113 -21(5)
C31 C21 C112 C108 7.8(15)
C103 C21 C112 C108 -2.4(18)
C16 C21 C112 C108 -139.4(9)
C22 C21 C112 C108 -159(7)
C107 C108 C112 C21 0.5(18)
C109 C108 C112 C21 143.2(12)
C107 C108 C112 C113 -144.4(9)
C109 C108 C112 C113 -1.7(14)
C21 C112 C113 C118 -1.0(18)
C108 C112 C113 C118 143.2(9)
C21 C112 C113 C114 -142.1(12)
C108 C112 C113 C114 2.1(14)
C110 C109 C114 C115 -1.6(16)
C108 C109 C114 C115 -142.2(8)
C110 C109 C114 C113 141.3(13)
C108 C109 C114 C113 0.7(8)
C118 C113 C114 C115 1.6(11)
C112 C113 C114 C115 141.0(12)
C118 C113 C114 C109 -141.2(7)
C112 C113 C114 C109 -1.8(11)
C109 C114 C115 C116 137.5(8)
C113 C114 C115 C116 -0.6(14)
C109 C114 C115 C119 -0.9(13)
C113 C114 C115 C119 -139.1(8)
C114 C115 C116 C117 -0.8(14)
C119 C115 C116 C117 141.9(10)
C114 C115 C116 C121 -142.4(9)
C119 C115 C116 C121 0.2(10)
C25 C24 C117 C116 14.8(17)
C86 C24 C117 C116 1.2(15)
C51 C24 C117 C116 -12.6(17)
C18 C24 C117 C116 156.9(8)
C25 C24 C117 C118 -129.6(10)
C86 C24 C117 C118 -143.3(8)
C51 C24 C117 C118 -157(3)
C18 C24 C117 C118 12.5(8)
C115 C116 C117 C24 -139.4(9)
C121 C116 C117 C24 -1.0(15)
C115 C116 C117 C118 1.2(14)
C121 C116 C117 C118 139.6(9)
C114 C113 C118 C17 140.6(5)
C112 C113 C118 C17 3.9(11)
C114 C113 C118 C117 -1.2(10)
C112 C113 C118 C117 -137.9(11)
C16 C17 C118 C113 -6.1(7)
C18 C17 C118 C113 -158.3(5)
C23 C17 C118 C113 11.6(7)
C16 C17 C118 C117 138.4(6)
C18 C17 C118 C117 -13.9(7)
C23 C17 C118 C117 156.0(15)
C24 C117 C118 C113 145.3(7)
C116 C117 C118 C113 -0.2(14)
C24 C117 C118 C17 1.0(9)
C116 C117 C118 C17 -144.5(9)
C72 C73 C119 C120 14.4(14)
C58 C73 C119 C120 -144.8(12)
C110 C73 C119 C120 -138.3(13)
C74 C73 C119 C120 -0.9(10)
C72 C73 C119 C115 149(3)
C58 C73 C119 C115 -10.2(13)
C110 C73 C119 C115 -3.7(16)
C74 C73 C119 C115 133.7(7)
C114 C115 C119 C120 142.7(9)
C116 C115 C119 C120 -0.4(10)
C114 C115 C119 C73 3.7(14)
C116 C115 C119 C73 -139.4(7)
C73 C119 C120 C122 -1.7(11)
C115 C119 C120 C122 -142.1(8)
C73 C119 C120 C121 140.8(7)
C115 C119 C120 C121 0.4(10)
C83 C82 C121 C120 -1.1(11)
C86 C82 C121 C120 138.9(9)
C83 C82 C121 C116 -137.4(8)
C86 C82 C121 C116 2.5(13)
C122 C120 C121 C82 1.3(11)
C119 C120 C121 C82 -141.8(8)
C122 C120 C121 C116 142.8(8)
C119 C120 C121 C116 -0.3(9)
C117 C116 C121 C82 -0.9(13)
C115 C116 C121 C82 141.6(8)
C117 C116 C121 C120 -142.5(8)
C115 C116 C121 C120 0.0(10)
C121 C120 C122 C123 -0.4(14)
C119 C120 C122 C123 138.5(11)
C121 C120 C122 C70 -137.7(7)
C119 C120 C122 C70 1.3(11)
C71 C70 C122 C120 -18.3(16)
C68 C70 C122 C120 144.3(7)
C74 C70 C122 C120 1.9(10)
C71 C70 C122 C123 -160(3)
C68 C70 C122 C123 2.4(8)
C74 C70 C122 C123 -140.1(6)
C82 C83 C123 C122 0.8(15)
C84 C83 C123 C122 -138.9(11)
C82 C83 C123 C67 139.0(7)
C84 C83 C123 C67 -0.8(13)
C120 C122 C123 C83 -0.6(18)
C70 C122 C123 C83 140.9(10)
C120 C122 C123 C67 -142.3(9)
C70 C122 C123 C67 -0.8(11)
C91 C67 C123 C83 -1.1(14)
C49 C67 C123 C83 19(2)
C68 C67 C123 C83 -143.8(8)
C66 C67 C123 C83 -9.8(16)
C91 C67 C123 C122 141.5(9)
C49 C67 C123 C122 162(4)
C68 C67 C123 C122 -1.2(9)
C66 C67 C123 C122 132.8(10)
C80 C75 C76 C77 0.0
C81 C75 C76 C77 176.9(4)
C75 C76 C77 C78 0.0
C76 C77 C78 C79 0.0
C77 C78 C79 C80 0.0
C78 C79 C80 C75 0.0
C76 C75 C80 C79 0.0
C81 C75 C80 C79 -176.8(4)
C130 C125 C126 C127 0.0
C124 C125 C126 C127 179.7(5)
C125 C126 C127 C128 0.0
C126 C127 C128 C129 0.0
C127 C128 C129 C130 0.0
C128 C129 C130 C125 0.0
C126 C125 C130 C129 0.0
C124 C125 C130 C129 -179.7(5)
